data_1515480
loop_
_publ_author_name
'Liu, Jun-Liang'
'Guo, Fu-Sheng'
'Meng, Zhao-Sha'
'Zheng, Yan-Zhen'
'Leng, Ji-Dong'
'Tong, Ming-Liang'
'Ungur, Liviu'
'Chibotaru, Liviu F.'
'Heroux, Katie J.'
'Hendrickson, David N.'

_publ_section_title
;
 Symmetry related [DyIII6MnIII12] cores with different magnetic
 anisotropies
;
_journal_issue 7
_journal_name_full 'Chemical Science'
_journal_page_first 1268
_journal_paper_doi 10.1039/c1sc00166c
_journal_volume 2
_journal_year 2011
_chemical_formula_sum 'C132 H198 Mn12 N8 O90 Y6'
_chemical_formula_weight 4529.72
_chemical_name_systematic
;
?
;
_space_group_IT_number 2
_symmetry_cell_setting triclinic
_symmetry_space_group_name_Hall '-P 1'
_symmetry_space_group_name_H-M 'P -1'
_atom_sites_solution_hydrogens geom
_atom_sites_solution_primary direct
_atom_sites_solution_secondary difmap
_audit_creation_method SHELXL-97
_cell_angle_alpha 95.001(1)
_cell_angle_beta 97.626(1)
_cell_angle_gamma 115.090(1)
_cell_formula_units_Z 2
_cell_length_a 19.8997(9)
_cell_length_b 21.3603(11)
_cell_length_c 26.7219(12)
_cell_measurement_temperature 150(2)
_cell_volume 10064.7(8)
_computing_structure_refinement 'SHELXL-97 (Sheldrick, 1997)'
_computing_structure_solution 'SHELXS-97 (Sheldrick, 1990)'
_diffrn_ambient_temperature 150(2)
_diffrn_measured_fraction_theta_full 0.905
_diffrn_measured_fraction_theta_max 0.905
_diffrn_radiation_monochromator graphite
_diffrn_radiation_source 'fine-focus sealed tube'
_diffrn_radiation_type MoK\a
_diffrn_radiation_wavelength 0.71073
_diffrn_reflns_av_R_equivalents 0.0769
_diffrn_reflns_av_sigmaI/netI 0.2072
_diffrn_reflns_limit_h_max 24
_diffrn_reflns_limit_h_min -25
_diffrn_reflns_limit_k_max 27
_diffrn_reflns_limit_k_min -18
_diffrn_reflns_limit_l_max 33
_diffrn_reflns_limit_l_min -34
_diffrn_reflns_number 64218
_diffrn_reflns_theta_full 27.00
_diffrn_reflns_theta_max 27.00
_diffrn_reflns_theta_min 3.01
_exptl_absorpt_coefficient_mu 2.520
_exptl_absorpt_correction_T_max 0.8050
_exptl_absorpt_correction_T_min 0.5715
_exptl_absorpt_correction_type multi-scan
_exptl_crystal_density_diffrn 1.500
_exptl_crystal_density_method 'not measured'
_exptl_crystal_F_000 4616
_exptl_crystal_size_max 0.25
_exptl_crystal_size_mid 0.11
_exptl_crystal_size_min 0.09
_refine_diff_density_max 2.198
_refine_diff_density_min -1.159
_refine_diff_density_rms 0.123
_refine_ls_extinction_method none
_refine_ls_goodness_of_fit_ref 0.855
_refine_ls_hydrogen_treatment constr
_refine_ls_matrix_type full
_refine_ls_number_parameters 2055
_refine_ls_number_reflns 39823
_refine_ls_number_restraints 161
_refine_ls_restrained_S_all 0.859
_refine_ls_R_factor_all 0.2029
_refine_ls_R_factor_gt 0.0868
_refine_ls_shift/su_max 0.001
_refine_ls_shift/su_mean 0.000
_refine_ls_structure_factor_coef Fsqd
_refine_ls_weighting_details 'calc w=1/[\s^2^(Fo^2^)+(0.1436P)^2^+0.0000P] where P=(Fo^2^+2Fc^2^)/3'
_refine_ls_weighting_scheme calc
_refine_ls_wR_factor_gt 0.2224
_refine_ls_wR_factor_ref 0.2710
_reflns_number_gt 13895
_reflns_number_total 39823
_reflns_threshold_expression >2sigma(I)
_cod_data_source_file c1sc00166c.txt
_cod_data_source_block 2-Y
_cod_original_sg_symbol_H-M P-1
_cod_database_code 1515480

loop_
_symmetry_equiv_pos_as_xyz
'x, y, z'
'-x, -y, -z'

loop_
_atom_site_label
_atom_site_type_symbol
_atom_site_fract_x
_atom_site_fract_y
_atom_site_fract_z
_atom_site_U_iso_or_equiv
_atom_site_adp_type
_atom_site_occupancy
_atom_site_symmetry_multiplicity
_atom_site_calc_flag
_atom_site_refinement_flags
_atom_site_disorder_assembly
_atom_site_disorder_group
Y1 Y 0.21280(5) 0.01487(6) 0.41907(3) 0.0547(3) Uani 1 1 d . . .
Y2 Y 0.25715(5) 0.19713(6) 0.39989(3) 0.0565(3) Uani 1 1 d . . .
Y3 Y 0.30548(6) 0.35844(6) 0.34019(4) 0.0688(4) Uani 1 1 d . . .
Y4 Y 0.06734(5) 0.01985(6) 0.17595(3) 0.0575(3) Uani 1 1 d . . .
Y5 Y 0.27789(5) 0.08547(6) 0.19123(3) 0.0564(3) Uani 1 1 d . . .
Y6 Y 0.48409(5) 0.17527(7) 0.25235(4) 0.0673(4) Uani 1 1 d . . .
Mn1 Mn 0.32548(7) 0.09546(9) 0.32772(5) 0.0591(5) Uani 1 1 d . . .
Mn2 Mn 0.15746(7) 0.04558(9) 0.29739(5) 0.0527(4) Uani 1 1 d . . .
Mn3 Mn 0.37732(8) 0.24113(9) 0.30283(5) 0.0644(5) Uani 1 1 d . . .
Mn4 Mn 0.20879(8) 0.18744(9) 0.26513(5) 0.0595(5) Uani 1 1 d . . .
Mn5 Mn 0.05542(7) 0.04071(9) 0.37467(5) 0.0540(4) Uani 1 1 d . . .
Mn6 Mn 0.46102(9) 0.34155(10) 0.40387(6) 0.0743(6) Uani 1 1 d . . .
Mn7 Mn 0.27563(8) 0.13308(10) 0.52723(5) 0.0621(5) Uani 1 1 d . . .
Mn8 Mn 0.21873(10) 0.35285(10) 0.44103(6) 0.0715(5) Uani 1 1 d . . .
Mn9 Mn 0.17856(8) 0.19752(9) 0.15661(5) 0.0616(5) Uani 1 1 d . . .
Mn10 Mn 0.37252(8) -0.00095(10) 0.27419(5) 0.0621(5) Uani 1 1 d . . .
Mn11 Mn 0.12940(8) -0.06151(10) 0.09211(5) 0.0644(5) Uani 1 1 d . . .
Mn12 Mn 0.44153(8) 0.14576(10) 0.12294(5) 0.0660(5) Uani 1 1 d . . .
O1 O 0.2668(3) 0.1452(4) 0.3040(2) 0.0517(18) Uani 1 1 d . . .
O2 O 0.1555(3) 0.0859(3) 0.36245(19) 0.0491(17) Uani 1 1 d . . .
O3 O 0.3668(3) 0.2722(4) 0.3683(2) 0.071(2) Uani 1 1 d . . .
O4 O 0.2157(3) 0.0040(4) 0.3303(2) 0.060(2) Uani 1 1 d . . .
O5 O 0.3122(3) 0.1204(4) 0.3974(2) 0.062(2) Uani 1 1 d . . .
O6 O 0.1035(3) 0.0902(4) 0.2593(2) 0.0516(17) Uani 1 1 d . . .
O7 O 0.2082(3) 0.2359(4) 0.3310(2) 0.0591(19) Uani 1 1 d . . .
O8 O 0.3191(3) 0.2849(4) 0.2743(2) 0.066(2) Uani 1 1 d . . .
O9 O 0.4305(3) 0.1873(4) 0.3267(2) 0.0569(19) Uani 1 1 d . . .
O10 O 0.2127(3) 0.1187(4) 0.4628(2) 0.059(2) Uani 1 1 d . . .
O11 O 0.2926(4) 0.3218(4) 0.4235(2) 0.067(2) Uani 1 1 d . . .
O12 O 0.3337(3) 0.0651(4) 0.2622(2) 0.0539(18) Uani 1 1 d . . .
O13 O 0.1689(3) 0.0135(4) 0.2290(2) 0.0564(19) Uani 1 1 d . . .
O14 O 0.2137(3) 0.1492(4) 0.2017(2) 0.0544(19) Uani 1 1 d . . .
O15 O 0.3769(3) 0.2006(4) 0.2343(2) 0.0588(19) Uani 1 1 d . . .
O16 O 0.1629(3) 0.0337(4) 0.1258(2) 0.058(2) Uani 1 1 d . . .
O17 O 0.3991(3) 0.0954(4) 0.1773(2) 0.060(2) Uani 1 1 d . . .
O18 O 0.3806(3) 0.0450(4) 0.3528(2) 0.067(2) Uani 1 1 d . . .
O19 O 0.1541(3) 0.2317(4) 0.2306(2) 0.062(2) Uani 1 1 d . . .
O20 O 0.0128(3) 0.0871(4) 0.3312(2) 0.060(2) Uani 1 1 d . . .
O21 O 0.0861(3) -0.0117(3) 0.4181(2) 0.0514(17) Uani 1 1 d . . .
O23 O 0.5046(4) 0.2796(4) 0.4209(2) 0.069(2) Uani 1 1 d . . .
O24 O 0.4275(4) 0.4094(4) 0.3888(3) 0.082(3) Uani 1 1 d . . .
O26 O 0.2432(4) 0.1890(4) 0.5644(2) 0.067(2) Uani 1 1 d . . .
O27 O 0.3177(3) 0.0843(4) 0.4928(2) 0.067(2) Uani 1 1 d . . .
O28 O 0.1025(4) 0.2593(5) 0.6146(3) 0.091(3) Uani 1 1 d . . .
O29 O 0.2388(4) 0.3546(4) 0.5123(2) 0.077(2) Uani 1 1 d . . .
O30 O 0.1869(4) 0.3446(4) 0.3702(3) 0.073(2) Uani 1 1 d . . .
O31 O 0.3612(5) 0.3906(5) 0.6528(3) 0.102(3) Uani 1 1 d . . .
O32 O 0.2728(4) 0.2808(4) 0.1661(2) 0.071(2) Uani 1 1 d . . .
O33 O 0.0801(3) 0.1194(4) 0.1404(2) 0.066(2) Uani 1 1 d . . .
O34 O 0.4268(4) 0.3343(5) 0.2080(3) 0.079(3) Uani 1 1 d . . .
O35 O 0.2793(4) -0.0792(5) 0.2774(2) 0.068(2) Uani 1 1 d . . .
O36 O 0.4708(3) 0.0663(4) 0.2702(2) 0.062(2) Uani 1 1 d . . .
O37 O 0.1220(4) -0.1219(5) 0.2580(3) 0.076(2) Uani 1 1 d . . .
O38 O 0.1855(3) -0.0421(4) 0.0398(2) 0.0599(19) Uani 1 1 d . . .
O39 O 0.0770(3) -0.0876(4) 0.1462(2) 0.062(2) Uani 1 1 d . . .
O40 O 0.2746(4) 0.0499(5) -0.0742(3) 0.095(3) Uani 1 1 d . . .
O41 O 0.3981(3) 0.0699(4) 0.0685(2) 0.068(2) Uani 1 1 d . . .
O42 O 0.4848(3) 0.2247(4) 0.1727(2) 0.068(2) Uani 1 1 d . . .
O43 O 0.3330(4) -0.1244(5) -0.0016(3) 0.084(3) Uani 1 1 d . . .
O44 O 0.2967(3) -0.0304(5) 0.4160(2) 0.069(2) Uani 1 1 d . . .
O45 O 0.1428(4) -0.1069(5) 0.3860(3) 0.068(2) Uani 1 1 d . . .
O46 O 0.5017(5) -0.0329(6) 0.4350(3) 0.108(3) Uani 1 1 d . . .
O47 O 0.2294(4) 0.3696(4) 0.2713(3) 0.076(2) Uani 1 1 d D . .
O48 O 0.3882(5) 0.4332(5) 0.2913(3) 0.089(3) Uani 1 1 d . . .
O49 O 0.0769(8) 0.3251(11) 0.2260(7) 0.248(9) Uani 1 1 d DU . .
O50 O 0.3180(4) 0.1466(4) 0.1196(2) 0.064(2) Uani 1 1 d . . .
O51 O 0.2139(4) 0.1581(4) 0.0897(2) 0.063(2) Uani 1 1 d . . .
O52 O 0.2511(3) -0.0323(4) 0.1541(2) 0.063(2) Uani 1 1 d . . .
O53 O 0.3539(4) -0.0395(4) 0.1893(2) 0.068(2) Uani 1 1 d . . .
O54 O 0.0463(3) -0.0346(4) 0.3042(2) 0.0565(19) Uani 1 1 d . . .
O55 O 0.0011(3) -0.0663(4) 0.2202(2) 0.061(2) Uani 1 1 d . . .
O56 O 0.4864(4) 0.3354(4) 0.3222(2) 0.073(2) Uani 1 1 d . . .
O57 O 0.5483(4) 0.2961(5) 0.2749(3) 0.080(3) Uani 1 1 d . . .
O58 O 0.3461(4) 0.2346(4) 0.4827(2) 0.070(2) Uani 1 1 d . . .
O59 O 0.4276(4) 0.3457(5) 0.4797(2) 0.081(3) Uani 1 1 d . . .
O60 O 0.2946(4) 0.4647(4) 0.4506(3) 0.082(3) Uani 1 1 d . . .
O61 O 0.3253(5) 0.4689(5) 0.3724(3) 0.096(3) Uani 1 1 d . . .
O62 O 0.1553(4) 0.2209(4) 0.4289(2) 0.070(2) Uani 1 1 d . . .
O63 O 0.0725(3) 0.1175(4) 0.4432(2) 0.061(2) Uani 1 1 d . . .
O64 O 0.5449(4) 0.1336(5) 0.1345(3) 0.086(3) Uani 1 1 d . . .
O65 O 0.5821(4) 0.1696(5) 0.2186(2) 0.088(3) Uani 1 1 d . . .
O66 O 0.0304(4) -0.0678(4) 0.0413(2) 0.069(2) Uani 1 1 d . . .
O67 O -0.0177(3) -0.0300(4) 0.1018(2) 0.063(2) Uani 1 1 d . . .
O68 O 0.1973(4) 0.0391(4) 0.5524(2) 0.064(2) Uani 1 1 d . . .
O69 O 0.1846(3) -0.0423(4) 0.4890(2) 0.073(2) Uani 1 1 d . . .
O70 O -0.0414(3) 0.0360(4) 0.1898(2) 0.0597(19) Uani 1 1 d D . .
O1W O 0.5840(4) 0.2003(5) 0.3241(2) 0.091(3) Uani 1 1 d . . .
N1 N -0.0480(4) -0.0208(5) 0.3853(3) 0.051(2) Uani 1 1 d . . .
N2 N 0.5600(6) 0.4248(6) 0.4328(3) 0.082(4) Uani 1 1 d . . .
N3 N 0.3498(4) 0.1413(5) 0.5854(3) 0.069(3) Uani 1 1 d . . .
N4 N 0.1359(6) 0.3785(6) 0.4467(4) 0.087(3) Uani 1 1 d . . .
N5 N 0.1291(5) 0.2417(5) 0.1127(3) 0.064(3) Uani 1 1 d . . .
N6 N 0.4249(4) -0.0583(7) 0.2904(3) 0.073(3) Uani 1 1 d . . .
N7 N 0.0924(4) -0.1630(5) 0.0719(3) 0.061(2) Uani 1 1 d . . .
N8 N 0.4882(4) 0.2117(5) 0.0763(3) 0.075(3) Uani 1 1 d . . .
C1 C -0.0604(6) 0.0722(7) 0.3139(4) 0.070(4) Uani 1 1 d . A .
C2 C -0.1205(5) 0.0101(7) 0.3232(4) 0.072(4) Uani 1 1 d . . .
C3 C -0.1948(6) -0.0038(8) 0.3019(4) 0.076(4) Uani 1 1 d . . .
H3 H -0.2349 -0.0458 0.3070 0.091 Uiso 1 1 calc R . .
C4 C -0.2125(6) 0.0403(8) 0.2739(5) 0.084(4) Uani 1 1 d . . .
C5 C -0.1544(7) 0.0998(8) 0.2664(4) 0.081(4) Uani 1 1 d . A .
H5 H -0.1662 0.1296 0.2463 0.098 Uiso 1 1 calc R . .
C6 C -0.0761(6) 0.1203(6) 0.2871(4) 0.069(3) Uani 1 1 d D . .
C7 C -0.1101(5) -0.0326(7) 0.3596(4) 0.071(4) Uani 1 1 d . . .
H7 H -0.1535 -0.0722 0.3643 0.086 Uiso 1 1 calc R . .
C8 C -0.2943(6) 0.0221(10) 0.2487(5) 0.119(6) Uani 1 1 d . . .
H8A H -0.3289 -0.0223 0.2576 0.179 Uiso 1 1 calc R . .
H8B H -0.2985 0.0179 0.2115 0.179 Uiso 1 1 calc R . .
H8C H -0.3073 0.0593 0.2611 0.179 Uiso 1 1 calc R . .
C9 C -0.0152(7) 0.1838(7) 0.2721(4) 0.093(4) Uani 0.50 1 d PDU A 1
H9 H 0.0317 0.1885 0.2642 0.112 Uiso 0.50 1 calc PR A 1
O22 O -0.0403(10) 0.2292(9) 0.2724(7) 0.111(6) Uani 0.50 1 d PDU A 1
C9' C -0.0152(7) 0.1838(7) 0.2721(4) 0.093(4) Uani 0.50 1 d PU A 2
H9' H 0.0058 0.2295 0.2913 0.112 Uiso 0.50 1 calc PR A 2
O22' O 0.0053(4) 0.1690(4) 0.2303(3) 0.0106(17) Uani 0.50 1 d PDU A 2
C10 C -0.0427(5) -0.0622(6) 0.4258(4) 0.061(3) Uani 1 1 d . . .
H10A H -0.0890 -0.1071 0.4205 0.073 Uiso 1 1 calc R . .
H10B H -0.0370 -0.0360 0.4598 0.073 Uiso 1 1 calc R . .
C11 C 0.0261(5) -0.0757(6) 0.4230(4) 0.068(3) Uani 1 1 d . . .
H11A H 0.0397 -0.0925 0.4543 0.081 Uiso 1 1 calc R . .
H11B H 0.0151 -0.1117 0.3931 0.081 Uiso 1 1 calc R . .
C12 C 0.5789(6) 0.2926(7) 0.4428(4) 0.077(4) Uani 1 1 d U B .
C13 C 0.6379(7) 0.3602(8) 0.4483(4) 0.085(4) Uani 1 1 d U . .
C14 C 0.7119(8) 0.3772(10) 0.4686(6) 0.108(6) Uani 1 1 d . . .
H14 H 0.7505 0.4240 0.4744 0.130 Uiso 1 1 calc R . .
C15 C 0.7252(8) 0.3254(12) 0.4791(5) 0.109(7) Uani 1 1 d . . .
C16 C 0.6682(7) 0.2573(9) 0.4742(4) 0.107(6) Uani 1 1 d . B .
H16 H 0.6818 0.2219 0.4839 0.128 Uiso 1 1 calc R . .
C17 C 0.5934(6) 0.2388(6) 0.4560(4) 0.077(3) Uani 1 1 d DU . .
C18 C 0.6242(7) 0.4190(8) 0.4454(4) 0.087(4) Uani 1 1 d U . .
H18 H 0.6683 0.4625 0.4540 0.104 Uiso 1 1 calc R . .
C19 C 0.8106(8) 0.3385(10) 0.5060(6) 0.141(6) Uani 1 1 d U . .
H19A H 0.8080 0.3174 0.5372 0.211 Uiso 1 1 calc R . .
H19B H 0.8436 0.3889 0.5145 0.211 Uiso 1 1 calc R . .
H19C H 0.8311 0.3170 0.4821 0.211 Uiso 1 1 calc R . .
C20 C 0.5296(6) 0.1643(6) 0.4474(4) 0.099(4) Uani 0.50 1 d PDU B 1
O25 O 0.4717(6) 0.1616(7) 0.4644(4) 0.058(4) Uani 0.50 1 d PD B 1
C20' C 0.5296(6) 0.1643(6) 0.4474(4) 0.099(4) Uani 0.50 1 d PU B 2
O25' O 0.5215(4) 0.1370(5) 0.3994(2) 0.021(2) Uani 0.50 1 d PDU B 2
C21 C 0.5497(7) 0.4870(8) 0.4374(5) 0.097(5) Uani 1 1 d . . .
H21A H 0.5974 0.5284 0.4367 0.117 Uiso 1 1 calc R . .
H21B H 0.5329 0.4938 0.4699 0.117 Uiso 1 1 calc R . .
C22 C 0.4900(7) 0.4770(7) 0.3923(5) 0.094(4) Uani 1 1 d . . .
H22A H 0.4728 0.5141 0.3968 0.113 Uiso 1 1 calc R . .
H22B H 0.5109 0.4801 0.3605 0.113 Uiso 1 1 calc R . .
C23 C 0.2546(6) 0.2043(6) 0.6164(4) 0.069(3) Uani 1 1 d . . .
C24 C 0.3066(6) 0.1933(7) 0.6505(4) 0.065(3) Uani 1 1 d . . .
C25 C 0.3125(6) 0.2097(7) 0.7022(4) 0.082(4) Uani 1 1 d . . .
H25 H 0.3450 0.1986 0.7252 0.099 Uiso 1 1 calc R . .
C26 C 0.2678(7) 0.2456(7) 0.7237(4) 0.083(4) Uani 1 1 d . . .
C27 C 0.2204(6) 0.2523(6) 0.6902(4) 0.070(4) Uani 1 1 d . . .
H27 H 0.1898 0.2717 0.7029 0.084 Uiso 1 1 calc R . .
C28 C 0.2078(6) 0.2341(6) 0.6356(4) 0.069(3) Uani 1 1 d . . .
C29 C 0.3535(7) 0.1638(7) 0.6340(4) 0.084(4) Uani 1 1 d . . .
H29 H 0.3894 0.1600 0.6592 0.100 Uiso 1 1 calc R . .
C30 C 0.2776(7) 0.2625(9) 0.7792(4) 0.111(5) Uani 1 1 d U . .
H30A H 0.3059 0.2396 0.7959 0.166 Uiso 1 1 calc R . .
H30B H 0.2280 0.2460 0.7891 0.166 Uiso 1 1 calc R . .
H30C H 0.3056 0.3134 0.7897 0.166 Uiso 1 1 calc R . .
C31 C 0.1531(6) 0.2446(7) 0.6012(5) 0.080(4) Uani 1 1 d . . .
H31 H 0.1552 0.2403 0.5658 0.096 Uiso 1 1 calc R . .
C32 C 0.4043(6) 0.1166(8) 0.5710(4) 0.086(4) Uani 1 1 d . . .
H32A H 0.4244 0.0996 0.6000 0.103 Uiso 1 1 calc R . .
H32B H 0.4470 0.1546 0.5604 0.103 Uiso 1 1 calc R . .
C33 C 0.3596(6) 0.0575(7) 0.5269(4) 0.070(3) Uani 1 1 d . . .
H33A H 0.3938 0.0450 0.5090 0.084 Uiso 1 1 calc R . .
H33B H 0.3246 0.0155 0.5391 0.084 Uiso 1 1 calc R . .
C34 C 0.2231(6) 0.3900(6) 0.5492(4) 0.071(4) Uani 1 1 d . . .
C35 C 0.1707(6) 0.4176(7) 0.5395(4) 0.073(4) Uani 1 1 d . . .
C36 C 0.1508(6) 0.4510(7) 0.5772(4) 0.094(5) Uani 1 1 d . . .
H36 H 0.1121 0.4654 0.5690 0.113 Uiso 1 1 calc R . .
C37 C 0.1868(8) 0.4627(8) 0.6258(5) 0.102(5) Uani 1 1 d . . .
C38 C 0.2419(7) 0.4332(8) 0.6375(5) 0.093(4) Uani 1 1 d U . .
H38 H 0.2650 0.4370 0.6718 0.112 Uiso 1 1 calc R . .
C39 C 0.2586(7) 0.4009(7) 0.5986(4) 0.075(4) Uani 1 1 d . . .
C40 C 0.1266(7) 0.4085(7) 0.4884(5) 0.086(4) Uani 1 1 d . . .
H40 H 0.0893 0.4253 0.4855 0.103 Uiso 1 1 calc R . .
C41 C 0.1678(8) 0.4996(10) 0.6725(5) 0.135(6) Uani 1 1 d U . .
H41A H 0.1292 0.4640 0.6872 0.202 Uiso 1 1 calc R . .
H41B H 0.1489 0.5323 0.6605 0.202 Uiso 1 1 calc R . .
H41C H 0.2136 0.5253 0.6986 0.202 Uiso 1 1 calc R . .
C42 C 0.3167(9) 0.3795(7) 0.6121(5) 0.092(5) Uani 1 1 d . . .
H42 H 0.3224 0.3515 0.5849 0.110 Uiso 1 1 calc R . .
C43 C 0.0876(7) 0.3669(8) 0.3946(4) 0.091(4) Uani 1 1 d . . .
H43A H 0.0635 0.3990 0.3941 0.109 Uiso 1 1 calc R . .
H43B H 0.0477 0.3181 0.3858 0.109 Uiso 1 1 calc R . .
C44 C 0.1433(7) 0.3826(9) 0.3568(4) 0.096(5) Uani 1 1 d . . .
H44A H 0.1155 0.3658 0.3210 0.115 Uiso 1 1 calc R . .
H44B H 0.1765 0.4334 0.3609 0.115 Uiso 1 1 calc R . .
C45 C 0.2919(7) 0.3259(7) 0.1351(5) 0.090(4) Uani 1 1 d . . .
C46 C 0.2388(7) 0.3349(8) 0.0959(5) 0.079(4) Uani 1 1 d . . .
C47 C 0.2674(7) 0.3865(8) 0.0658(5) 0.091(4) Uani 1 1 d . . .
H47 H 0.2329 0.3936 0.0415 0.110 Uiso 1 1 calc R . .
C48 C 0.3447(10) 0.4283(8) 0.0697(6) 0.103(5) Uani 1 1 d . . .
C49 C 0.3954(8) 0.4234(8) 0.1055(5) 0.091(4) Uani 1 1 d . . .
H49 H 0.4471 0.4550 0.1084 0.109 Uiso 1 1 calc R . .
C50 C 0.3761(8) 0.3733(7) 0.1396(5) 0.091(5) Uani 1 1 d . . .
C51 C 0.1608(8) 0.2939(8) 0.0912(4) 0.082(4) Uani 1 1 d . . .
H51 H 0.1287 0.3070 0.0697 0.098 Uiso 1 1 calc R . .
C52 C 0.3727(8) 0.4841(9) 0.0352(5) 0.123(5) Uani 1 1 d U . .
H52A H 0.3489 0.4630 -0.0005 0.184 Uiso 1 1 calc R . .
H52B H 0.4277 0.5028 0.0387 0.184 Uiso 1 1 calc R . .
H52C H 0.3596 0.5221 0.0452 0.184 Uiso 1 1 calc R . .
C53 C 0.4338(6) 0.3727(7) 0.1770(5) 0.074(4) Uani 1 1 d . . .
H53 H 0.4838 0.4069 0.1774 0.089 Uiso 1 1 calc R . .
C54 C 0.0460(6) 0.2037(6) 0.1055(4) 0.071(3) Uani 1 1 d . . .
H54A H 0.0276 0.2180 0.1350 0.085 Uiso 1 1 calc R . .
H54B H 0.0219 0.2131 0.0740 0.085 Uiso 1 1 calc R . .
C55 C 0.0289(5) 0.1292(7) 0.1012(4) 0.069(4) Uani 1 1 d . . .
H55A H -0.0240 0.1015 0.1052 0.083 Uiso 1 1 calc R . .
H55B H 0.0343 0.1124 0.0669 0.083 Uiso 1 1 calc R . .
C56 C 0.2629(6) -0.1472(8) 0.2678(4) 0.073(4) Uani 1 1 d . . .
C57 C 0.3154(6) -0.1744(8) 0.2683(4) 0.074(4) Uani 1 1 d . . .
C58 C 0.2950(9) -0.2464(9) 0.2595(5) 0.106(5) Uani 1 1 d . . .
H58 H 0.3335 -0.2617 0.2636 0.127 Uiso 1 1 calc R . .
C59 C 0.2234(9) -0.2939(9) 0.2457(6) 0.108(5) Uani 1 1 d . . .
C60 C 0.1668(8) -0.2686(8) 0.2422(4) 0.091(4) Uani 1 1 d . . .
H60 H 0.1152 -0.3012 0.2316 0.110 Uiso 1 1 calc R . .
C61 C 0.1855(7) -0.1980(7) 0.2536(4) 0.075(4) Uani 1 1 d . . .
C62 C 0.3962(8) -0.1286(8) 0.2839(4) 0.091(4) Uani 1 1 d . . .
H62 H 0.4299 -0.1493 0.2897 0.110 Uiso 1 1 calc R . .
C63 C 0.2049(9) -0.3742(10) 0.2341(7) 0.148(7) Uani 1 1 d U . .
H63A H 0.2469 -0.3786 0.2214 0.222 Uiso 1 1 calc R . .
H63B H 0.1587 -0.3989 0.2081 0.222 Uiso 1 1 calc R . .
H63C H 0.1976 -0.3947 0.2655 0.222 Uiso 1 1 calc R . .
C64 C 0.1202(6) -0.1774(8) 0.2514(4) 0.079(4) Uani 1 1 d . . .
H64 H 0.0710 -0.2153 0.2435 0.094 Uiso 1 1 calc R . .
C65 C 0.5098(5) -0.0150(7) 0.3054(4) 0.078(4) Uani 1 1 d . . .
H65A H 0.5368 -0.0439 0.2997 0.093 Uiso 1 1 calc R . .
H65B H 0.5247 0.0075 0.3417 0.093 Uiso 1 1 calc R . .
C66 C 0.5255(6) 0.0396(8) 0.2694(4) 0.086(5) Uani 1 1 d . . .
H66A H 0.5770 0.0781 0.2809 0.103 Uiso 1 1 calc R . .
H66B H 0.5216 0.0178 0.2342 0.103 Uiso 1 1 calc R . .
C67 C 0.1740(5) -0.0832(6) -0.0032(4) 0.063(3) Uani 1 1 d . . .
C68 C 0.1315(6) -0.1542(8) -0.0093(4) 0.079(4) Uani 1 1 d . . .
C69 C 0.1248(6) -0.1992(7) -0.0567(4) 0.080(4) Uani 1 1 d . . .
H69 H 0.1004 -0.2487 -0.0596 0.096 Uiso 1 1 calc R . .
C70 C 0.1554(7) -0.1670(9) -0.0981(4) 0.081(4) Uani 1 1 d . . .
C71 C 0.1954(6) -0.0969(8) -0.0906(4) 0.078(4) Uani 1 1 d . . .
H71 H 0.2179 -0.0751 -0.1175 0.093 Uiso 1 1 calc R . .
C72 C 0.2046(5) -0.0559(7) -0.0452(4) 0.065(3) Uani 1 1 d . . .
C73 C 0.0930(6) -0.1935(7) 0.0292(4) 0.077(4) Uani 1 1 d . . .
H73 H 0.0680 -0.2432 0.0219 0.092 Uiso 1 1 calc R . .
C74 C 0.1413(7) -0.2167(8) -0.1469(4) 0.111(6) Uani 1 1 d . . .
H74A H 0.0869 -0.2416 -0.1605 0.166 Uiso 1 1 calc R . .
H74B H 0.1609 -0.2506 -0.1393 0.166 Uiso 1 1 calc R . .
H74C H 0.1671 -0.1899 -0.1722 0.166 Uiso 1 1 calc R . .
C75 C 0.2484(6) 0.0162(8) -0.0395(4) 0.079(4) Uani 1 1 d . . .
H75 H 0.2594 0.0422 -0.0063 0.095 Uiso 1 1 calc R . .
C76 C 0.0530(6) -0.2045(6) 0.1109(4) 0.073(3) Uani 1 1 d . . .
H76A H 0.0891 -0.2115 0.1364 0.088 Uiso 1 1 calc R . .
H76B H 0.0123 -0.2508 0.0943 0.088 Uiso 1 1 calc R . .
C77 C 0.0207(6) -0.1591(6) 0.1360(4) 0.073(4) Uani 1 1 d . . .
H77A H -0.0248 -0.1634 0.1129 0.088 Uiso 1 1 calc R . .
H77B H 0.0060 -0.1749 0.1683 0.088 Uiso 1 1 calc R . .
C78 C 0.4241(5) 0.0665(6) 0.0260(3) 0.057(3) Uani 1 1 d . . .
C79 C 0.4685(6) 0.1221(7) 0.0066(3) 0.069(3) Uani 1 1 d . . .
C80 C 0.4930(6) 0.1139(8) -0.0405(4) 0.084(4) Uani 1 1 d . . .
H80 H 0.5264 0.1546 -0.0519 0.101 Uiso 1 1 calc R . .
C81 C 0.4706(6) 0.0504(6) -0.0698(3) 0.063(3) Uani 1 1 d . . .
C82 C 0.4258(6) -0.0079(7) -0.0481(4) 0.075(4) Uani 1 1 d . . .
H82 H 0.4110 -0.0536 -0.0658 0.090 Uiso 1 1 calc R . .
C83 C 0.4020(5) -0.0008(6) -0.0007(3) 0.053(3) Uani 1 1 d . . .
C84 C 0.4991(5) 0.1941(7) 0.0324(4) 0.071(4) Uani 1 1 d . . .
H84 H 0.5291 0.2302 0.0154 0.085 Uiso 1 1 calc R . .
C85 C 0.3543(7) -0.0645(8) 0.0171(5) 0.081(4) Uani 1 1 d . . .
H85 H 0.3377 -0.0577 0.0479 0.098 Uiso 1 1 calc R . .
C86 C 0.4955(7) 0.0416(8) -0.1181(4) 0.100(5) Uani 1 1 d . . .
H86A H 0.5248 0.0145 -0.1147 0.150 Uiso 1 1 calc R . .
H86B H 0.5272 0.0876 -0.1262 0.150 Uiso 1 1 calc R . .
H86C H 0.4513 0.0166 -0.1456 0.150 Uiso 1 1 calc R . .
C87 C 0.5194(6) 0.2864(6) 0.1024(4) 0.071(4) Uani 1 1 d . . .
H87A H 0.4802 0.3035 0.0989 0.086 Uiso 1 1 calc R . .
H87B H 0.5629 0.3176 0.0881 0.086 Uiso 1 1 calc R . .
C88 C 0.5442(6) 0.2828(7) 0.1582(4) 0.095(5) Uani 1 1 d . . .
H88A H 0.5910 0.2765 0.1623 0.114 Uiso 1 1 calc R . .
H88B H 0.5543 0.3267 0.1802 0.114 Uiso 1 1 calc R . .
C89 C 0.2965(7) -0.0922(8) 0.4098(4) 0.078(4) Uani 1 1 d . . .
C90 C 0.2315(7) -0.1549(8) 0.3954(4) 0.074(4) Uani 1 1 d . . .
C91 C 0.2340(8) -0.2193(9) 0.3865(5) 0.093(4) Uani 1 1 d . . .
H91 H 0.1884 -0.2606 0.3740 0.111 Uiso 1 1 calc R . .
C92 C 0.3007(9) -0.2242(9) 0.3954(5) 0.092(4) Uani 1 1 d . . .
C93 C 0.3672(8) -0.1596(9) 0.4095(4) 0.093(4) Uani 1 1 d U . .
H93 H 0.4141 -0.1621 0.4134 0.112 Uiso 1 1 calc R . .
C94 C 0.3703(8) -0.0935(8) 0.4181(4) 0.075(4) Uani 1 1 d . . .
C95 C 0.1578(7) -0.1573(7) 0.3824(4) 0.071(3) Uani 1 1 d . . .
H95 H 0.1168 -0.2021 0.3699 0.086 Uiso 1 1 calc R . .
C96 C 0.3027(9) -0.2924(10) 0.3853(6) 0.126(6) Uani 1 1 d U . .
H96A H 0.2533 -0.3302 0.3867 0.189 Uiso 1 1 calc R . .
H96B H 0.3415 -0.2940 0.4112 0.189 Uiso 1 1 calc R . .
H96C H 0.3147 -0.2983 0.3514 0.189 Uiso 1 1 calc R . .
C97 C 0.4394(7) -0.0349(8) 0.4342(4) 0.083(4) Uani 1 1 d . . .
H97 H 0.4380 0.0078 0.4456 0.100 Uiso 1 1 calc R . .
C98 C 0.2364(8) 0.4100(8) 0.2373(5) 0.092(5) Uani 1 1 d . . .
C99 C 0.3063(8) 0.4596(8) 0.2285(5) 0.083(4) Uani 1 1 d . . .
C100 C 0.3117(9) 0.4972(8) 0.1877(6) 0.103(5) Uani 1 1 d . . .
H100 H 0.3597 0.5228 0.1791 0.124 Uiso 1 1 calc R . .
C101 C 0.2520(11) 0.4977(10) 0.1613(6) 0.114(5) Uani 1 1 d U . .
C102 C 0.1782(9) 0.4518(10) 0.1681(6) 0.117(6) Uani 1 1 d . . .
H102 H 0.1360 0.4515 0.1466 0.141 Uiso 1 1 calc R . .
C103 C 0.1644(9) 0.4057(9) 0.2056(5) 0.106(5) Uani 1 1 d D . .
C104 C 0.3750(7) 0.4614(7) 0.2542(5) 0.086(4) Uani 1 1 d U . .
H104 H 0.4184 0.4889 0.2410 0.103 Uiso 1 1 calc R . .
C105 C 0.2557(11) 0.5448(12) 0.1156(7) 0.169(8) Uani 1 1 d . . .
H105 H 0.3058 0.5620 0.1063 0.253 Uiso 1 1 calc R . .
H106 H 0.2465 0.5847 0.1275 0.253 Uiso 1 1 calc R . .
H107 H 0.2171 0.5159 0.0856 0.253 Uiso 1 1 calc R . .
C106 C 0.0788(10) 0.3681(12) 0.1985(8) 0.183(9) Uani 1 1 d DU . .
H108 H 0.0399 0.3757 0.1792 0.219 Uiso 1 1 calc R . .
C107 C 0.2792(6) 0.1666(7) 0.0863(4) 0.068(3) Uani 1 1 d . . .
C108 C 0.3146(6) 0.1990(7) 0.0428(4) 0.078(4) Uani 1 1 d . . .
H109 H 0.2764 0.2025 0.0176 0.116 Uiso 1 1 calc R . .
H110 H 0.3350 0.1697 0.0265 0.116 Uiso 1 1 calc R . .
H111 H 0.3556 0.2458 0.0560 0.116 Uiso 1 1 calc R . .
C109 C 0.2912(6) -0.0652(7) 0.1583(4) 0.073(4) Uani 1 1 d . . .
C110 C 0.2652(6) -0.1356(7) 0.1305(4) 0.075(4) Uani 1 1 d . . .
H112 H 0.3089 -0.1442 0.1263 0.113 Uiso 1 1 calc R . .
H113 H 0.2361 -0.1398 0.0967 0.113 Uiso 1 1 calc R . .
H114 H 0.2332 -0.1699 0.1496 0.113 Uiso 1 1 calc R . .
C111 C -0.0007(5) -0.0778(6) 0.2652(4) 0.059(3) Uani 1 1 d . . .
C112 C -0.0597(6) -0.1466(7) 0.2741(4) 0.084(4) Uani 1 1 d . . .
H115 H -0.0410 -0.1594 0.3055 0.126 Uiso 1 1 calc R . .
H116 H -0.0705 -0.1830 0.2451 0.126 Uiso 1 1 calc R . .
H117 H -0.1061 -0.1423 0.2775 0.126 Uiso 1 1 calc R . .
C113 C 0.5408(6) 0.3445(7) 0.2996(4) 0.073(4) Uani 1 1 d . . .
C114 C 0.6024(6) 0.4160(7) 0.3042(4) 0.083(4) Uani 1 1 d . . .
H118 H 0.6344 0.4165 0.2792 0.125 Uiso 1 1 calc R . .
H119 H 0.6329 0.4303 0.3388 0.125 Uiso 1 1 calc R . .
H120 H 0.5807 0.4487 0.2976 0.125 Uiso 1 1 calc R . .
C115 C 0.4005(5) 0.2938(7) 0.5022(3) 0.062(3) Uani 1 1 d . . .
C116 C 0.4378(7) 0.3037(7) 0.5567(4) 0.091(4) Uani 1 1 d . . .
H121 H 0.4673 0.2768 0.5591 0.136 Uiso 1 1 calc R . .
H122 H 0.3991 0.2872 0.5780 0.136 Uiso 1 1 calc R . .
H123 H 0.4713 0.3535 0.5687 0.136 Uiso 1 1 calc R . .
C117 C 0.3230(7) 0.4969(7) 0.4152(5) 0.083(4) Uani 1 1 d . . .
C118 C 0.3559(10) 0.5705(10) 0.4258(6) 0.137(6) Uani 1 1 d U . .
H124 H 0.3161 0.5862 0.4226 0.205 Uiso 1 1 calc R . .
H125 H 0.3891 0.5901 0.4014 0.205 Uiso 1 1 calc R . .
H126 H 0.3856 0.5865 0.4606 0.205 Uiso 1 1 calc R . .
C119 C 0.0957(6) 0.1802(7) 0.4451(4) 0.064(3) Uani 1 1 d . . .
C120 C 0.0508(6) 0.2167(7) 0.4677(4) 0.085(4) Uani 1 1 d . . .
H127 H 0.0271 0.1922 0.4947 0.127 Uiso 1 1 calc R . .
H128 H 0.0116 0.2153 0.4406 0.127 Uiso 1 1 calc R . .
H129 H 0.0853 0.2655 0.4822 0.127 Uiso 1 1 calc R . .
C121 C 0.5925(6) 0.1510(8) 0.1769(5) 0.086(5) Uani 1 1 d . . .
C122 C 0.6702(6) 0.1529(10) 0.1753(5) 0.115(6) Uani 1 1 d . . .
H130 H 0.6977 0.1607 0.2103 0.173 Uiso 1 1 calc R . .
H131 H 0.6990 0.1910 0.1575 0.173 Uiso 1 1 calc R . .
H132 H 0.6635 0.1082 0.1571 0.173 Uiso 1 1 calc R . .
C123 C -0.0220(6) -0.0581(7) 0.0549(4) 0.074(4) Uani 1 1 d . . .
C124 C -0.0954(6) -0.0787(8) 0.0184(4) 0.092(5) Uani 1 1 d . . .
H133 H -0.1130 -0.1264 0.0002 0.138 Uiso 1 1 calc R . .
H134 H -0.0875 -0.0462 -0.0063 0.138 Uiso 1 1 calc R . .
H135 H -0.1334 -0.0771 0.0377 0.138 Uiso 1 1 calc R . .
C125 C 0.1769(6) -0.0239(6) 0.5342(4) 0.059(3) Uani 1 1 d . . .
C126 C 0.1390(7) -0.0781(7) 0.5629(5) 0.100(5) Uani 1 1 d . . .
H136 H 0.0851 -0.0897 0.5572 0.149 Uiso 1 1 calc R . .
H137 H 0.1607 -0.0617 0.5994 0.149 Uiso 1 1 calc R . .
H138 H 0.1454 -0.1198 0.5517 0.149 Uiso 1 1 calc R . .
C127 C -0.1203(5) 0.0011(7) 0.1666(4) 0.082(3) Uani 1 1 d DU . .

loop_
_atom_site_aniso_label
_atom_site_aniso_U_11
_atom_site_aniso_U_22
_atom_site_aniso_U_33
_atom_site_aniso_U_23
_atom_site_aniso_U_13
_atom_site_aniso_U_12
Y1 0.0417(5) 0.0651(8) 0.0537(5) 0.0025(5) 0.0174(4) 0.0191(5)
Y2 0.0455(5) 0.0604(7) 0.0524(5) -0.0011(5) 0.0203(4) 0.0117(5)
Y3 0.0730(7) 0.0581(8) 0.0639(6) 0.0029(5) 0.0325(5) 0.0140(6)
Y4 0.0447(5) 0.0660(8) 0.0553(5) 0.0021(5) 0.0167(4) 0.0177(5)
Y5 0.0409(5) 0.0676(8) 0.0513(5) -0.0011(5) 0.0168(4) 0.0148(5)
Y6 0.0427(5) 0.0883(9) 0.0565(6) -0.0040(5) 0.0189(4) 0.0157(5)
Mn1 0.0420(8) 0.0742(13) 0.0512(8) -0.0022(7) 0.0180(6) 0.0159(8)
Mn2 0.0412(7) 0.0598(11) 0.0519(8) 0.0021(7) 0.0181(6) 0.0159(7)
Mn3 0.0497(9) 0.0685(13) 0.0594(9) -0.0027(8) 0.0251(7) 0.0095(8)
Mn4 0.0511(8) 0.0622(12) 0.0560(8) 0.0006(7) 0.0234(7) 0.0142(8)
Mn5 0.0392(7) 0.0638(12) 0.0558(8) 0.0064(7) 0.0186(6) 0.0175(7)
Mn6 0.0575(9) 0.0728(14) 0.0631(9) -0.0093(9) 0.0256(8) 0.0009(9)
Mn7 0.0522(9) 0.0778(13) 0.0543(8) -0.0010(8) 0.0139(7) 0.0280(8)
Mn8 0.0801(11) 0.0687(13) 0.0675(10) 0.0057(8) 0.0355(8) 0.0293(9)
Mn9 0.0543(9) 0.0613(12) 0.0612(9) 0.0034(8) 0.0233(7) 0.0158(8)
Mn10 0.0463(8) 0.0788(14) 0.0594(9) 0.0013(8) 0.0184(7) 0.0253(8)
Mn11 0.0549(9) 0.0727(13) 0.0555(8) -0.0044(8) 0.0199(7) 0.0187(8)
Mn12 0.0507(9) 0.0805(14) 0.0568(9) 0.0021(8) 0.0253(7) 0.0168(8)
O1 0.033(3) 0.067(5) 0.049(3) 0.003(3) 0.009(3) 0.017(3)
O2 0.034(3) 0.060(5) 0.047(3) 0.008(3) 0.016(2) 0.013(3)
O3 0.058(4) 0.071(6) 0.057(4) -0.002(3) 0.029(3) -0.001(4)
O4 0.039(3) 0.073(6) 0.056(4) -0.003(3) 0.013(3) 0.016(3)
O5 0.048(4) 0.081(6) 0.045(3) 0.005(3) 0.011(3) 0.018(3)
O6 0.050(4) 0.054(5) 0.054(3) 0.009(3) 0.017(3) 0.024(3)
O7 0.057(4) 0.048(5) 0.064(4) -0.001(3) 0.025(3) 0.014(3)
O8 0.055(4) 0.059(5) 0.065(4) 0.011(3) 0.024(3) 0.003(3)
O9 0.038(3) 0.069(5) 0.062(4) 0.004(3) 0.021(3) 0.019(3)
O10 0.041(3) 0.076(5) 0.043(3) 0.002(3) 0.009(3) 0.012(3)
O11 0.075(5) 0.066(5) 0.060(4) 0.007(3) 0.038(3) 0.025(4)
O12 0.039(3) 0.070(5) 0.055(3) 0.012(3) 0.016(3) 0.024(3)
O13 0.041(3) 0.077(5) 0.048(3) 0.003(3) 0.018(3) 0.021(3)
O14 0.042(3) 0.061(5) 0.042(3) 0.004(3) 0.003(3) 0.008(3)
O15 0.039(3) 0.062(5) 0.067(4) -0.002(3) 0.014(3) 0.016(3)
O16 0.036(3) 0.071(5) 0.042(3) -0.018(3) 0.003(3) 0.006(3)
O17 0.047(3) 0.074(5) 0.044(3) -0.005(3) 0.022(3) 0.014(3)
O18 0.038(3) 0.092(6) 0.065(4) 0.000(4) 0.013(3) 0.025(4)
O19 0.050(4) 0.074(6) 0.066(4) 0.016(4) 0.026(3) 0.027(4)
O20 0.039(4) 0.072(6) 0.069(4) 0.017(4) 0.021(3) 0.020(3)
O21 0.048(4) 0.043(5) 0.066(4) 0.024(3) 0.022(3) 0.017(3)
O23 0.055(4) 0.062(5) 0.065(4) -0.012(3) 0.020(3) 0.005(4)
O24 0.072(5) 0.052(5) 0.081(5) -0.010(4) 0.036(4) -0.014(4)
O26 0.065(4) 0.078(6) 0.063(4) 0.000(4) 0.020(3) 0.034(4)
O27 0.046(4) 0.093(6) 0.051(4) -0.008(4) -0.002(3) 0.027(4)
O28 0.089(6) 0.065(6) 0.116(6) 0.000(5) 0.051(5) 0.026(5)
O29 0.084(5) 0.069(6) 0.064(4) -0.003(4) 0.028(4) 0.020(4)
O30 0.098(6) 0.059(6) 0.084(5) 0.014(4) 0.041(4) 0.048(4)
O31 0.109(7) 0.090(8) 0.073(5) 0.001(5) 0.023(5) 0.014(5)
O32 0.068(4) 0.059(6) 0.071(4) 0.019(4) 0.035(4) 0.007(4)
O33 0.044(4) 0.083(6) 0.064(4) 0.002(4) 0.020(3) 0.020(4)
O34 0.071(5) 0.075(7) 0.062(4) 0.001(4) 0.021(4) 0.005(4)
O35 0.059(4) 0.082(7) 0.060(4) 0.004(4) 0.016(3) 0.029(4)
O36 0.039(3) 0.097(6) 0.059(4) 0.002(4) 0.015(3) 0.037(4)
O37 0.069(5) 0.060(6) 0.089(5) -0.009(5) 0.017(4) 0.024(4)
O38 0.065(4) 0.052(5) 0.060(4) -0.007(3) 0.019(3) 0.024(3)
O39 0.060(4) 0.065(5) 0.055(4) 0.006(3) 0.021(3) 0.021(4)
O40 0.057(5) 0.139(9) 0.079(5) 0.013(5) 0.013(4) 0.033(5)
O41 0.053(4) 0.082(6) 0.062(4) 0.001(4) 0.029(3) 0.021(4)
O42 0.060(4) 0.074(6) 0.059(4) -0.006(3) 0.029(3) 0.018(4)
O43 0.087(6) 0.077(7) 0.091(6) -0.003(5) 0.016(4) 0.042(5)
O44 0.047(4) 0.091(7) 0.060(4) -0.005(4) 0.016(3) 0.025(4)
O45 0.054(4) 0.073(6) 0.074(4) 0.006(4) 0.024(3) 0.024(4)
O46 0.087(6) 0.149(11) 0.105(6) 0.008(6) 0.019(5) 0.072(6)
O47 0.082(5) 0.058(6) 0.081(5) 0.003(4) 0.043(4) 0.017(4)
O48 0.104(6) 0.064(6) 0.087(5) 0.023(5) 0.052(5) 0.013(5)
O49 0.244(11) 0.249(12) 0.244(11) 0.016(9) 0.072(8) 0.101(8)
O50 0.053(4) 0.062(5) 0.059(4) -0.012(4) 0.021(3) 0.009(4)
O51 0.052(4) 0.072(6) 0.061(4) 0.006(3) 0.024(3) 0.022(4)
O52 0.047(4) 0.087(6) 0.045(3) 0.000(3) 0.013(3) 0.023(4)
O53 0.049(4) 0.088(6) 0.063(4) -0.008(4) 0.019(3) 0.029(4)
O54 0.037(3) 0.067(5) 0.058(4) 0.003(3) 0.018(3) 0.015(3)
O55 0.048(4) 0.064(5) 0.059(4) -0.001(3) 0.018(3) 0.014(3)
O56 0.065(4) 0.065(6) 0.074(4) 0.005(4) 0.038(4) 0.007(4)
O57 0.056(4) 0.092(7) 0.072(5) -0.007(4) 0.027(3) 0.013(4)
O58 0.053(4) 0.085(6) 0.057(4) -0.002(4) 0.016(3) 0.019(4)
O59 0.071(5) 0.079(6) 0.061(4) -0.001(4) 0.036(4) -0.002(4)
O60 0.108(6) 0.052(6) 0.074(5) 0.008(4) 0.036(4) 0.019(5)
O61 0.120(7) 0.088(7) 0.065(4) 0.006(4) 0.053(5) 0.022(5)
O62 0.061(4) 0.067(6) 0.073(4) 0.005(4) 0.032(3) 0.016(4)
O63 0.052(4) 0.055(5) 0.065(4) 0.006(4) 0.025(3) 0.012(4)
O64 0.061(4) 0.121(8) 0.063(4) -0.004(4) 0.022(4) 0.028(5)
O65 0.054(4) 0.142(9) 0.063(4) 0.001(5) 0.029(3) 0.037(5)
O66 0.057(4) 0.088(6) 0.062(4) 0.001(4) 0.028(3) 0.031(4)
O67 0.048(4) 0.079(6) 0.066(4) 0.007(4) 0.015(3) 0.030(4)
O68 0.057(4) 0.074(6) 0.061(4) 0.006(4) 0.021(3) 0.026(4)
O69 0.056(4) 0.098(7) 0.056(4) 0.004(4) 0.012(3) 0.026(4)
O70 0.045(4) 0.074(6) 0.062(4) 0.007(3) 0.010(3) 0.029(3)
O1W 0.046(4) 0.129(8) 0.064(4) -0.009(4) 0.003(3) 0.014(4)
N1 0.049(5) 0.056(6) 0.064(5) 0.012(4) 0.023(4) 0.035(4)
N2 0.074(7) 0.069(8) 0.073(6) -0.009(5) 0.036(5) 0.002(6)
N3 0.065(5) 0.096(8) 0.046(4) 0.000(4) 0.013(4) 0.038(5)
N4 0.106(8) 0.099(9) 0.086(7) 0.024(6) 0.057(6) 0.062(7)
N5 0.061(5) 0.063(7) 0.068(5) 0.010(5) 0.022(4) 0.026(5)
N6 0.043(5) 0.118(10) 0.066(5) -0.004(6) 0.015(4) 0.046(5)
N7 0.065(5) 0.055(6) 0.063(5) 0.001(4) 0.025(4) 0.024(4)
N8 0.055(5) 0.084(8) 0.071(6) 0.015(5) 0.030(4) 0.011(5)
C1 0.062(7) 0.077(10) 0.069(7) 0.000(6) 0.033(5) 0.024(6)
C2 0.040(6) 0.121(12) 0.049(6) 0.011(6) 0.020(4) 0.027(6)
C3 0.068(8) 0.090(11) 0.094(8) 0.031(7) 0.040(6) 0.049(7)
C4 0.052(7) 0.103(12) 0.086(8) 0.010(8) 0.020(6) 0.023(7)
C5 0.075(8) 0.114(13) 0.082(8) 0.025(7) 0.030(6) 0.061(8)
C6 0.076(8) 0.079(10) 0.067(6) 0.022(6) 0.034(6) 0.039(7)
C7 0.038(6) 0.102(10) 0.055(6) -0.022(6) 0.019(5) 0.016(6)
C8 0.054(7) 0.173(18) 0.141(12) 0.041(11) 0.013(7) 0.058(9)
C9 0.086(6) 0.083(7) 0.122(7) 0.021(5) 0.014(5) 0.049(5)
O22 0.112(9) 0.113(10) 0.104(9) 0.010(7) 0.037(7) 0.043(7)
C9' 0.086(6) 0.083(7) 0.122(7) 0.021(5) 0.014(5) 0.049(5)
O22' 0.0110(18) 0.0114(19) 0.0104(18) 0.0011(10) 0.0037(10) 0.0054(11)
C10 0.053(6) 0.062(8) 0.068(6) 0.015(5) 0.023(5) 0.021(5)
C11 0.054(6) 0.087(10) 0.055(6) 0.013(6) 0.019(5) 0.022(6)
C12 0.050(5) 0.074(7) 0.065(6) -0.004(5) 0.024(4) -0.013(5)
C13 0.083(7) 0.094(8) 0.066(6) 0.014(6) 0.018(5) 0.025(6)
C14 0.069(10) 0.103(16) 0.113(12) 0.013(10) 0.013(8) 0.002(9)
C15 0.057(8) 0.149(19) 0.080(9) 0.005(10) 0.013(6) 0.010(10)
C16 0.055(7) 0.142(15) 0.087(9) -0.009(8) 0.019(6) 0.013(8)
C17 0.076(6) 0.088(8) 0.052(5) 0.004(5) 0.007(5) 0.027(6)
C18 0.067(6) 0.097(8) 0.068(6) 0.006(6) 0.027(5) 0.007(6)
C19 0.112(9) 0.140(10) 0.155(9) 0.029(8) 0.016(7) 0.043(7)
C20 0.079(6) 0.093(7) 0.112(6) -0.001(5) 0.038(5) 0.023(5)
O25 0.047(7) 0.068(11) 0.047(7) 0.004(6) 0.017(5) 0.014(7)
C20' 0.079(6) 0.093(7) 0.112(6) -0.001(5) 0.038(5) 0.023(5)
O25' 0.010(4) 0.034(5) 0.003(3) -0.008(3) -0.002(3) -0.004(3)
C21 0.069(8) 0.091(13) 0.093(9) 0.012(8) 0.016(7) -0.002(8)
C22 0.110(10) 0.047(9) 0.122(10) 0.021(7) 0.063(9) 0.019(7)
C23 0.071(7) 0.049(8) 0.075(7) 0.000(6) 0.045(6) 0.009(6)
C24 0.071(7) 0.075(9) 0.051(6) 0.005(5) 0.017(5) 0.032(6)
C25 0.084(8) 0.094(11) 0.048(6) -0.006(6) 0.016(5) 0.021(7)
C26 0.080(8) 0.102(11) 0.037(6) -0.004(6) 0.006(5) 0.017(7)
C27 0.074(7) 0.067(9) 0.053(6) -0.008(5) 0.024(5) 0.015(6)
C28 0.053(6) 0.062(8) 0.078(7) -0.003(6) 0.032(6) 0.010(5)
C29 0.076(8) 0.089(11) 0.080(8) 0.025(7) 0.024(6) 0.027(7)
C30 0.104(7) 0.124(9) 0.088(7) -0.011(6) 0.039(6) 0.034(6)
C31 0.060(7) 0.071(10) 0.100(9) 0.002(7) 0.037(7) 0.016(6)
C32 0.074(8) 0.128(13) 0.071(7) -0.007(7) 0.007(6) 0.065(8)
C33 0.060(6) 0.083(10) 0.075(7) -0.002(6) 0.012(5) 0.042(6)
C34 0.074(8) 0.056(8) 0.072(7) -0.004(6) 0.033(6) 0.015(6)
C35 0.067(7) 0.070(9) 0.072(7) 0.007(6) 0.028(6) 0.018(6)
C36 0.063(7) 0.106(12) 0.076(8) -0.021(7) 0.022(6) 0.007(7)
C37 0.093(10) 0.076(11) 0.113(11) -0.010(8) 0.053(8) 0.009(8)
C38 0.079(7) 0.083(8) 0.093(7) -0.005(6) 0.028(6) 0.013(6)
C39 0.063(7) 0.070(9) 0.073(8) -0.007(6) 0.044(6) 0.007(6)
C40 0.078(8) 0.076(10) 0.118(10) 0.025(8) 0.058(8) 0.034(7)
C41 0.121(8) 0.145(10) 0.135(8) -0.018(7) 0.047(7) 0.057(7)
C42 0.109(11) 0.060(9) 0.077(8) 0.010(7) 0.062(8) -0.002(8)
C43 0.099(9) 0.134(14) 0.075(8) 0.018(7) 0.037(7) 0.079(9)
C44 0.116(11) 0.125(14) 0.074(7) 0.032(8) 0.050(7) 0.067(10)
C45 0.095(10) 0.061(10) 0.111(10) 0.009(8) 0.056(8) 0.020(8)
C46 0.084(9) 0.076(11) 0.089(8) 0.026(7) 0.040(7) 0.038(8)
C47 0.090(9) 0.081(11) 0.103(9) 0.043(8) 0.020(7) 0.032(8)
C48 0.131(13) 0.067(11) 0.114(11) 0.052(9) 0.064(10) 0.029(9)
C49 0.090(9) 0.070(11) 0.096(9) 0.022(8) 0.022(8) 0.017(8)
C50 0.091(9) 0.061(10) 0.102(9) 0.004(7) 0.057(8) 0.005(7)
C51 0.108(10) 0.086(11) 0.090(8) 0.033(8) 0.040(8) 0.069(9)
C52 0.110(8) 0.126(10) 0.120(8) 0.031(7) 0.026(7) 0.037(7)
C53 0.060(7) 0.050(9) 0.082(8) -0.009(7) 0.010(7) 0.000(6)
C54 0.071(7) 0.056(9) 0.073(7) -0.008(6) 0.009(5) 0.020(6)
C55 0.044(6) 0.097(11) 0.060(6) 0.007(6) 0.014(5) 0.026(6)
C56 0.063(7) 0.078(11) 0.072(7) 0.014(6) 0.027(5) 0.020(7)
C57 0.061(7) 0.096(12) 0.085(8) 0.001(7) 0.016(6) 0.054(7)
C58 0.103(11) 0.086(13) 0.136(12) -0.020(9) 0.018(9) 0.058(9)
C59 0.116(12) 0.080(13) 0.142(12) -0.006(9) 0.026(10) 0.060(10)
C60 0.109(10) 0.064(10) 0.089(9) -0.027(7) 0.006(7) 0.038(8)
C61 0.085(9) 0.079(11) 0.065(7) 0.025(6) 0.012(6) 0.039(7)
C62 0.116(11) 0.092(12) 0.075(8) 0.013(7) 0.042(7) 0.048(9)
C63 0.136(9) 0.135(11) 0.177(10) 0.004(8) 0.023(8) 0.068(8)
C64 0.047(6) 0.090(12) 0.057(6) -0.006(7) 0.009(5) -0.005(7)
C65 0.054(6) 0.099(11) 0.089(8) -0.012(7) 0.011(6) 0.047(7)
C66 0.052(6) 0.129(13) 0.066(7) 0.000(7) 0.021(5) 0.029(7)
C67 0.050(6) 0.066(9) 0.052(6) -0.003(5) 0.002(5) 0.011(5)
C68 0.065(7) 0.124(13) 0.060(6) -0.004(7) 0.029(5) 0.050(8)
C69 0.054(6) 0.090(10) 0.101(8) -0.007(7) 0.018(6) 0.041(6)
C70 0.067(7) 0.144(14) 0.047(6) 0.011(7) 0.025(5) 0.057(8)
C71 0.047(6) 0.109(12) 0.066(7) -0.012(7) 0.011(5) 0.030(7)
C72 0.041(6) 0.071(9) 0.082(7) 0.003(6) 0.011(5) 0.025(6)
C73 0.056(6) 0.095(11) 0.075(7) 0.008(7) 0.014(5) 0.029(6)
C74 0.088(9) 0.146(15) 0.079(8) -0.025(8) 0.039(7) 0.034(9)
C75 0.067(7) 0.118(13) 0.072(7) 0.017(8) 0.030(6) 0.054(8)
C76 0.074(7) 0.066(9) 0.075(7) -0.005(6) 0.025(6) 0.028(6)
C77 0.071(7) 0.052(8) 0.058(6) -0.004(5) 0.025(5) -0.009(6)
C78 0.050(6) 0.067(8) 0.057(6) 0.006(5) 0.024(5) 0.024(5)
C79 0.063(6) 0.086(10) 0.043(5) -0.003(5) 0.015(5) 0.022(6)
C80 0.074(7) 0.108(12) 0.056(6) 0.011(7) 0.024(6) 0.024(7)
C81 0.080(7) 0.064(9) 0.051(6) 0.004(5) 0.019(5) 0.037(6)
C82 0.073(7) 0.104(11) 0.057(6) -0.005(6) 0.010(5) 0.052(7)
C83 0.059(6) 0.067(8) 0.058(6) 0.011(5) 0.017(5) 0.049(6)
C84 0.057(6) 0.102(11) 0.061(6) 0.011(6) 0.033(5) 0.035(6)
C85 0.088(9) 0.085(12) 0.085(8) 0.015(8) 0.032(7) 0.047(8)
C86 0.121(11) 0.100(12) 0.078(8) 0.003(7) 0.043(7) 0.042(9)
C87 0.060(6) 0.071(9) 0.069(7) 0.010(6) 0.029(5) 0.012(6)
C88 0.068(7) 0.108(12) 0.070(7) -0.006(7) 0.045(6) -0.002(7)
C89 0.076(8) 0.101(12) 0.051(6) -0.006(7) 0.020(5) 0.035(8)
C90 0.085(9) 0.081(11) 0.067(7) 0.005(6) 0.027(6) 0.043(8)
C91 0.106(11) 0.090(13) 0.085(9) 0.025(8) 0.030(7) 0.041(9)
C92 0.130(12) 0.089(12) 0.092(9) 0.010(8) 0.048(8) 0.075(10)
C93 0.088(7) 0.122(9) 0.082(6) 0.014(6) 0.027(6) 0.055(7)
C94 0.105(10) 0.090(11) 0.064(7) 0.010(6) 0.030(6) 0.071(9)
C95 0.072(8) 0.068(10) 0.077(7) 0.009(6) 0.032(6) 0.029(7)
C96 0.147(9) 0.132(10) 0.120(8) 0.030(7) 0.044(7) 0.074(7)
C97 0.060(7) 0.119(13) 0.084(8) 0.010(8) 0.028(6) 0.049(8)
C98 0.087(9) 0.079(11) 0.085(9) -0.007(8) 0.043(8) 0.010(8)
C99 0.097(10) 0.084(11) 0.078(8) 0.020(7) 0.034(7) 0.043(8)
C100 0.110(11) 0.055(10) 0.144(13) 0.029(9) 0.028(10) 0.032(8)
C101 0.135(9) 0.108(9) 0.100(8) 0.028(7) 0.037(7) 0.048(7)
C102 0.130(13) 0.111(15) 0.117(12) 0.035(11) 0.027(10) 0.055(11)
C103 0.129(13) 0.101(14) 0.082(9) 0.009(8) 0.035(9) 0.041(10)
C104 0.080(7) 0.065(7) 0.095(7) -0.010(6) 0.040(6) 0.013(5)
C105 0.20(2) 0.17(2) 0.160(16) 0.073(16) 0.047(14) 0.087(17)
C106 0.221(12) 0.172(13) 0.157(11) 0.047(9) 0.084(9) 0.071(8)
C107 0.054(7) 0.077(9) 0.064(7) 0.009(6) 0.029(5) 0.014(6)
C108 0.060(7) 0.105(11) 0.061(6) 0.024(6) 0.018(5) 0.026(7)
C109 0.038(6) 0.088(10) 0.087(8) -0.005(7) 0.033(6) 0.018(6)
C110 0.066(7) 0.090(10) 0.072(7) -0.002(6) 0.013(5) 0.039(6)
C111 0.045(5) 0.052(7) 0.062(6) -0.007(5) 0.023(5) 0.004(5)
C112 0.071(7) 0.091(10) 0.063(6) 0.002(6) 0.028(5) 0.008(7)
C113 0.060(7) 0.074(9) 0.060(6) 0.002(6) 0.025(5) 0.003(6)
C114 0.062(7) 0.081(10) 0.077(7) -0.001(6) 0.022(5) 0.002(6)
C115 0.037(5) 0.100(10) 0.034(5) -0.016(6) 0.000(4) 0.022(6)
C116 0.098(9) 0.058(9) 0.102(9) -0.002(7) 0.002(7) 0.029(7)
C117 0.102(9) 0.058(9) 0.087(8) 0.020(7) 0.034(7) 0.029(7)
C118 0.158(10) 0.126(10) 0.131(9) 0.022(7) 0.044(7) 0.062(7)
C119 0.053(6) 0.065(9) 0.067(7) 0.005(6) 0.023(5) 0.015(6)
C120 0.062(7) 0.089(11) 0.119(9) 0.019(7) 0.057(7) 0.037(7)
C121 0.049(6) 0.108(12) 0.078(8) 0.001(7) 0.026(6) 0.010(6)
C122 0.059(7) 0.182(19) 0.117(10) 0.021(10) 0.042(7) 0.058(9)
C123 0.066(7) 0.081(10) 0.050(6) 0.006(6) 0.016(5) 0.007(6)
C124 0.061(7) 0.109(12) 0.073(7) -0.015(7) 0.004(6) 0.015(7)
C125 0.062(6) 0.060(8) 0.058(6) 0.007(6) 0.020(5) 0.027(6)
C126 0.111(10) 0.069(11) 0.113(10) 0.025(8) 0.050(8) 0.024(8)
C127 0.081(3) 0.082(4) 0.082(3) 0.0128(11) 0.0153(12) 0.0364(17)

loop_
_atom_type_symbol
_atom_type_description
_atom_type_scat_dispersion_real
_atom_type_scat_dispersion_imag
_atom_type_scat_source
C C 0.0033 0.0016 'International Tables Vol C Tables 4.2.6.8 and 6.1.1.4'
H H 0.0000 0.0000 'International Tables Vol C Tables 4.2.6.8 and 6.1.1.4'
N N 0.0061 0.0033 'International Tables Vol C Tables 4.2.6.8 and 6.1.1.4'
O O 0.0106 0.0060 'International Tables Vol C Tables 4.2.6.8 and 6.1.1.4'
Mn Mn 0.3368 0.7283 'International Tables Vol C Tables 4.2.6.8 and 6.1.1.4'
Y Y -2.7962 3.5667 'International Tables Vol C Tables 4.2.6.8 and 6.1.1.4'

loop_
_geom_angle_atom_site_label_1
_geom_angle_atom_site_label_2
_geom_angle_atom_site_label_3
_geom_angle
O44 Y1 O69 85.1(3)
O44 Y1 O21 144.8(3)
O69 Y1 O21 75.8(2)
O44 Y1 O4 79.0(2)
O69 Y1 O4 146.8(3)
O21 Y1 O4 101.4(2)
O44 Y1 O45 72.5(3)
O69 Y1 O45 73.5(3)
O21 Y1 O45 73.9(2)
O4 Y1 O45 74.0(2)
O44 Y1 O10 136.4(2)
O69 Y1 O10 91.5(2)
O21 Y1 O10 74.2(2)
O4 Y1 O10 120.0(2)
O45 Y1 O10 147.1(2)
O44 Y1 O5 84.9(3)
O69 Y1 O5 139.4(2)
O21 Y1 O5 128.4(2)
O4 Y1 O5 68.1(2)
O45 Y1 O5 138.8(2)
O10 Y1 O5 70.0(2)
O44 Y1 O27 75.1(2)
O69 Y1 O27 72.6(2)
O21 Y1 O27 124.6(2)
O4 Y1 O27 129.2(2)
O45 Y1 O27 134.4(3)
O10 Y1 O27 62.6(2)
O5 Y1 O27 66.8(2)
O44 Y1 O2 138.5(2)
O69 Y1 O2 135.9(2)
O21 Y1 O2 63.46(19)
O4 Y1 O2 62.5(2)
O45 Y1 O2 108.3(2)
O10 Y1 O2 62.76(19)
O5 Y1 O2 67.5(2)
O27 Y1 O2 117.2(2)
O44 Y1 Mn7 107.02(17)
O69 Y1 Mn7 70.10(19)
O21 Y1 Mn7 93.96(16)
O4 Y1 Mn7 142.52(18)
O45 Y1 Mn7 143.44(17)
O10 Y1 Mn7 33.57(15)
O5 Y1 Mn7 75.56(14)
O27 Y1 Mn7 32.49(16)
O2 Y1 Mn7 95.74(13)
O44 Y1 Mn5 156.19(16)
O69 Y1 Mn5 105.42(17)
O21 Y1 Mn5 30.69(16)
O4 Y1 Mn5 80.96(16)
O45 Y1 Mn5 89.8(2)
O10 Y1 Mn5 65.78(14)
O5 Y1 Mn5 99.38(17)
O27 Y1 Mn5 128.22(18)
O2 Y1 Mn5 32.79(11)
Mn7 Y1 Mn5 96.70(5)
O44 Y1 Mn2 109.78(17)
O69 Y1 Mn2 150.80(16)
O21 Y1 Mn2 78.16(14)
O4 Y1 Mn2 31.01(18)
O45 Y1 Mn2 86.87(19)
O10 Y1 Mn2 93.90(15)
O5 Y1 Mn2 68.74(14)
O27 Y1 Mn2 134.56(19)
O2 Y1 Mn2 32.23(12)
Mn7 Y1 Mn2 125.01(6)
Mn5 Y1 Mn2 52.02(3)
O5 Y2 O7 128.1(2)
O5 Y2 O2 75.3(2)
O7 Y2 O2 83.4(2)
O5 Y2 O3 83.6(3)
O7 Y2 O3 75.7(2)
O2 Y2 O3 130.99(19)
O5 Y2 O11 140.0(2)
O7 Y2 O11 71.2(2)
O2 Y2 O11 144.6(2)
O3 Y2 O11 66.7(2)
O5 Y2 O10 71.6(2)
O7 Y2 O10 139.6(2)
O2 Y2 O10 67.01(19)
O3 Y2 O10 144.6(2)
O11 Y2 O10 118.9(2)
O5 Y2 O58 76.4(2)
O7 Y2 O58 144.8(3)
O2 Y2 O58 130.9(2)
O3 Y2 O58 83.8(2)
O11 Y2 O58 74.4(3)
O10 Y2 O58 66.3(2)
O5 Y2 O62 145.4(2)
O7 Y2 O62 74.9(2)
O2 Y2 O62 83.7(2)
O3 Y2 O62 130.3(3)
O11 Y2 O62 66.4(2)
O10 Y2 O62 75.0(2)
O58 Y2 O62 98.4(2)
O5 Y2 O1 63.72(19)
O7 Y2 O1 64.3(2)
O2 Y2 O1 65.28(17)
O3 Y2 O1 65.71(19)
O11 Y2 O1 120.6(2)
O10 Y2 O1 120.6(2)
O58 Y2 O1 131.3(2)
O62 Y2 O1 130.34(19)
O5 Y2 Mn4 97.25(14)
O7 Y2 Mn4 30.94(15)
O2 Y2 Mn4 69.13(14)
O3 Y2 Mn4 70.42(15)
O11 Y2 Mn4 97.18(15)
O10 Y2 Mn4 136.14(14)
O58 Y2 Mn4 154.09(15)
O62 Y2 Mn4 100.48(16)
O1 Y2 Mn4 33.68(14)
O5 Y2 Mn1 30.82(14)
O7 Y2 Mn1 97.39(15)
O2 Y2 Mn1 69.98(14)
O3 Y2 Mn1 69.46(19)
O11 Y2 Mn1 136.12(14)
O10 Y2 Mn1 97.54(17)
O58 Y2 Mn1 101.92(18)
O62 Y2 Mn1 153.33(16)
O1 Y2 Mn1 33.18(14)
Mn4 Y2 Mn1 66.86(4)
O5 Y2 Y1 40.69(15)
O7 Y2 Y1 128.55(16)
O2 Y2 Y1 46.67(16)
O3 Y2 Y1 124.1(2)
O11 Y2 Y1 157.55(15)
O10 Y2 Y1 40.07(16)
O58 Y2 Y1 86.7(2)
O62 Y2 Y1 105.57(19)
O1 Y2 Y1 81.01(15)
Mn4 Y2 Y1 105.02(4)
Mn1 Y2 Y1 58.99(3)
O61 Y3 O47 84.8(3)
O61 Y3 O24 75.5(3)
O47 Y3 O24 143.5(3)
O61 Y3 O8 147.5(2)
O47 Y3 O8 80.4(3)
O24 Y3 O8 100.2(2)
O61 Y3 O48 75.0(3)
O47 Y3 O48 73.4(3)
O24 Y3 O48 72.0(3)
O8 Y3 O48 73.0(3)
O61 Y3 O11 91.3(3)
O47 Y3 O11 137.5(2)
O24 Y3 O11 74.2(2)
O8 Y3 O11 118.9(3)
O48 Y3 O11 145.8(3)
O61 Y3 O7 139.4(2)
O47 Y3 O7 86.7(3)
O24 Y3 O7 127.9(3)
O8 Y3 O7 68.6(2)
O48 Y3 O7 139.1(2)
O11 Y3 O7 69.3(2)
O61 Y3 O30 74.2(3)
O47 Y3 O30 74.1(2)
O24 Y3 O30 127.0(2)
O8 Y3 O30 127.8(2)
O48 Y3 O30 136.7(3)
O11 Y3 O30 64.2(2)
O7 Y3 O30 65.2(2)
O61 Y3 O3 134.2(3)
O47 Y3 O3 140.3(2)
O24 Y3 O3 62.2(3)
O8 Y3 O3 62.2(2)
O48 Y3 O3 105.4(3)
O11 Y3 O3 62.2(2)
O7 Y3 O3 68.3(2)
O30 Y3 O3 117.9(2)
O61 Y3 Mn8 70.19(17)
O47 Y3 Mn8 106.60(17)
O24 Y3 Mn8 95.20(16)
O8 Y3 Mn8 141.96(16)
O48 Y3 Mn8 145.0(2)
O11 Y3 Mn8 34.52(18)
O7 Y3 Mn8 74.50(13)
O30 Y3 Mn8 33.38(17)
O3 Y3 Mn8 96.11(12)
O61 Y3 Mn6 104.2(2)
O47 Y3 Mn6 156.41(17)
O24 Y3 Mn6 30.0(2)
O8 Y3 Mn6 80.65(18)
O48 Y3 Mn6 87.7(3)
O11 Y3 Mn6 65.06(17)
O7 Y3 Mn6 99.34(18)
O30 Y3 Mn6 129.18(18)
O3 Y3 Mn6 32.18(13)
Mn8 Y3 Mn6 96.99(5)
O61 Y3 Mn3 149.9(2)
O47 Y3 Mn3 110.95(19)
O24 Y3 Mn3 77.1(2)
O8 Y3 Mn3 30.64(18)
O48 Y3 Mn3 84.8(2)
O11 Y3 Mn3 93.14(19)
O7 Y3 Mn3 69.26(16)
O30 Y3 Mn3 133.9(2)
O3 Y3 Mn3 32.19(12)
Mn8 Y3 Mn3 125.00(6)
Mn6 Y3 Mn3 51.98(4)
O67 Y4 O55 93.9(2)
O67 Y4 O33 79.5(3)
O55 Y4 O33 148.5(2)
O67 Y4 O13 143.4(2)
O55 Y4 O13 80.1(2)
O33 Y4 O13 122.8(2)
O67 Y4 O70 74.6(2)
O55 Y4 O70 73.2(2)
O33 Y4 O70 75.3(2)
O13 Y4 O70 135.31(19)
O67 Y4 O16 86.62(19)
O55 Y4 O16 133.1(3)
O33 Y4 O16 77.7(2)
O13 Y4 O16 72.6(2)
O70 Y4 O16 149.4(2)
O67 Y4 O6 148.7(2)
O55 Y4 O6 81.7(2)
O33 Y4 O6 88.2(2)
O13 Y4 O6 66.6(2)
O70 Y4 O6 74.5(2)
O16 Y4 O6 118.85(18)
O67 Y4 O39 74.0(2)
O55 Y4 O39 71.0(2)
O33 Y4 O39 134.2(2)
O13 Y4 O39 69.9(2)
O70 Y4 O39 129.8(2)
O16 Y4 O39 64.2(2)
O6 Y4 O39 131.7(2)
O67 Y4 Mn2 161.63(19)
O55 Y4 Mn2 67.82(15)
O33 Y4 Mn2 117.02(16)
O13 Y4 Mn2 34.95(13)
O70 Y4 Mn2 100.84(14)
O16 Y4 Mn2 104.05(14)
O6 Y4 Mn2 34.93(16)
O39 Y4 Mn2 96.95(15)
O67 Y4 Mn11 68.39(17)
O55 Y4 Mn11 103.81(18)
O33 Y4 Mn11 102.26(15)
O13 Y4 Mn11 77.98(14)
O70 Y4 Mn11 142.67(15)
O16 Y4 Mn11 34.12(16)
O6 Y4 Mn11 142.77(15)
O39 Y4 Mn11 32.96(14)
Mn2 Y4 Mn11 112.58(5)
O67 Y4 Mn9 103.9(2)
O55 Y4 Mn9 155.96(16)
O33 Y4 Mn9 28.43(15)
O13 Y4 Mn9 94.38(17)
O70 Y4 Mn9 95.80(18)
O16 Y4 Mn9 65.06(18)
O6 Y4 Mn9 74.70(16)
O39 Y4 Mn9 129.23(14)
Mn2 Y4 Mn9 94.25(4)
Mn11 Y4 Mn9 97.77(4)
O67 Y4 Y5 126.07(15)
O55 Y4 Y5 119.38(17)
O33 Y4 Y5 88.14(15)
O13 Y4 Y5 40.03(14)
O70 Y4 Y5 151.10(17)
O16 Y4 Y5 39.49(12)
O6 Y4 Y5 81.59(13)
O39 Y4 Y5 78.51(14)
Mn2 Y4 Y5 65.54(3)
Mn11 Y4 Y5 63.43(3)
Mn9 Y4 Y5 61.86(4)
O12 Y5 O14 117.1(2)
O12 Y5 O17 72.5(2)
O14 Y5 O17 142.2(2)
O12 Y5 O52 86.1(2)
O14 Y5 O52 137.8(2)
O17 Y5 O52 76.2(2)
O12 Y5 O50 136.8(2)
O14 Y5 O50 86.8(2)
O17 Y5 O50 67.7(2)
O52 Y5 O50 99.8(2)
O12 Y5 O16 142.3(2)
O14 Y5 O16 72.3(2)
O17 Y5 O16 124.27(18)
O52 Y5 O16 68.8(2)
O50 Y5 O16 77.1(2)
O12 Y5 O15 74.4(2)
O14 Y5 O15 76.7(2)
O17 Y5 O15 70.9(2)
O52 Y5 O15 145.5(2)
O50 Y5 O15 77.4(2)
O16 Y5 O15 140.5(3)
O12 Y5 O13 77.6(2)
O14 Y5 O13 73.8(2)
O17 Y5 O13 141.5(3)
O52 Y5 O13 78.1(2)
O50 Y5 O13 145.6(2)
O16 Y5 O13 70.13(19)
O15 Y5 O13 123.29(19)
O12 Y5 Mn1 25.79(16)
O14 Y5 Mn1 91.31(14)
O17 Y5 Mn1 93.41(14)
O52 Y5 Mn1 105.89(16)
O50 Y5 Mn1 143.33(15)
O16 Y5 Mn1 136.71(14)
O15 Y5 Mn1 66.59(16)
O13 Y5 Mn1 66.84(13)
O12 Y5 Mn4 91.72(16)
O14 Y5 Mn4 25.37(13)
O17 Y5 Mn4 136.90(15)
O52 Y5 Mn4 144.11(15)
O50 Y5 Mn4 105.97(19)
O16 Y5 Mn4 92.90(15)
O15 Y5 Mn4 66.18(14)
O13 Y5 Mn4 66.50(16)
Mn1 Y5 Mn4 65.99(4)
O12 Y5 Y4 115.32(14)
O14 Y5 Y4 52.46(15)
O17 Y5 Y4 160.48(14)
O52 Y5 Y4 86.31(15)
O50 Y5 Y4 107.79(17)
O16 Y5 Y4 38.68(12)
O15 Y5 Y4 127.68(15)
O13 Y5 Y4 38.07(15)
Mn1 Y5 Y4 99.68(3)
Mn4 Y5 Y4 62.39(3)
O12 Y5 Y6 52.39(15)
O14 Y5 Y6 115.28(14)
O17 Y5 Y6 38.87(13)
O52 Y5 Y6 106.81(16)
O50 Y5 Y6 85.41(16)
O16 Y5 Y6 160.64(13)
O15 Y5 Y6 38.95(16)
O13 Y5 Y6 128.44(14)
Mn1 Y5 Y6 62.48(3)
Mn4 Y5 Y6 99.85(4)
Y4 Y5 Y6 159.87(3)
O65 Y6 O57 92.4(3)
O65 Y6 O36 80.1(3)
O57 Y6 O36 147.4(3)
O65 Y6 O1W 73.8(2)
O57 Y6 O1W 72.7(3)
O36 Y6 O1W 74.8(3)
O65 Y6 O15 143.2(3)
O57 Y6 O15 82.3(3)
O36 Y6 O15 121.9(2)
O1W Y6 O15 136.8(2)
O65 Y6 O17 87.9(2)
O57 Y6 O17 135.2(3)
O36 Y6 O17 76.6(2)
O1W Y6 O17 148.2(3)
O15 Y6 O17 71.6(2)
O65 Y6 O9 149.1(2)
O57 Y6 O9 81.6(2)
O36 Y6 O9 88.6(2)
O1W Y6 O9 75.5(2)
O15 Y6 O9 66.3(2)
O17 Y6 O9 117.53(18)
O65 Y6 O42 74.0(3)
O57 Y6 O42 73.1(2)
O36 Y6 O42 132.9(2)
O1W Y6 O42 131.2(2)
O15 Y6 O42 69.7(2)
O17 Y6 O42 64.0(2)
O9 Y6 O42 131.4(2)
O65 Y6 Mn3 160.7(3)
O57 Y6 Mn3 68.50(18)
O36 Y6 Mn3 117.52(14)
O1W Y6 Mn3 102.15(19)
O15 Y6 Mn3 34.93(14)
O17 Y6 Mn3 103.22(15)
O9 Y6 Mn3 35.04(17)
O42 Y6 Mn3 96.52(17)
O65 Y6 Mn12 69.48(18)
O57 Y6 Mn12 105.21(19)
O36 Y6 Mn12 101.77(15)
O1W Y6 Mn12 143.08(17)
O15 Y6 Mn12 76.87(14)
O17 Y6 Mn12 34.44(15)
O9 Y6 Mn12 141.37(15)
O42 Y6 Mn12 32.24(16)
Mn3 Y6 Mn12 111.35(5)
O65 Y6 Mn10 104.7(3)
O57 Y6 Mn10 154.67(17)
O36 Y6 Mn10 27.78(14)
O1W Y6 Mn10 94.1(2)
O15 Y6 Mn10 94.19(17)
O17 Y6 Mn10 65.20(17)
O9 Y6 Mn10 74.06(17)
O42 Y6 Mn10 129.19(16)
Mn3 Y6 Mn10 94.37(4)
Mn12 Y6 Mn10 98.30(5)
O65 Y6 Y5 126.60(18)
O57 Y6 Y5 121.6(2)
O36 Y6 Y5 87.02(14)
O1W Y6 Y5 150.33(18)
O15 Y6 Y5 39.84(16)
O17 Y6 Y5 38.73(14)
O9 Y6 Y5 80.93(13)
O42 Y6 Y5 78.27(15)
Mn3 Y6 Y5 65.54(3)
Mn12 Y6 Y5 62.88(3)
Mn10 Y6 Y5 61.88(4)
O12 Mn1 O18 86.9(3)
O12 Mn1 O1 94.6(3)
O18 Mn1 O1 177.8(2)
O12 Mn1 O5 175.8(3)
O18 Mn1 O5 91.4(3)
O1 Mn1 O5 87.0(3)
O12 Mn1 O9 85.2(2)
O18 Mn1 O9 91.3(3)
O1 Mn1 O9 90.3(3)
O5 Mn1 O9 98.6(2)
O12 Mn1 O4 96.6(2)
O18 Mn1 O4 90.4(3)
O1 Mn1 O4 87.9(3)
O5 Mn1 O4 79.7(2)
O9 Mn1 O4 177.6(3)
O12 Mn1 Mn10 39.2(2)
O18 Mn1 Mn10 48.30(18)
O1 Mn1 Mn10 132.97(17)
O5 Mn1 Mn10 138.3(2)
O9 Mn1 Mn10 93.24(18)
O4 Mn1 Mn10 89.19(19)
O12 Mn1 Mn3 89.2(2)
O18 Mn1 Mn3 131.9(2)
O1 Mn1 Mn3 49.72(17)
O5 Mn1 Mn3 94.7(2)
O9 Mn1 Mn3 40.61(19)
O4 Mn1 Mn3 137.6(2)
Mn10 Mn1 Mn3 119.01(6)
O12 Mn1 Mn2 92.55(17)
O18 Mn1 Mn2 129.3(2)
O1 Mn1 Mn2 49.18(18)
O5 Mn1 Mn2 85.64(17)
O9 Mn1 Mn2 139.2(2)
O4 Mn1 Mn2 39.25(19)
Mn10 Mn1 Mn2 110.38(6)
Mn3 Mn1 Mn2 98.74(7)
O12 Mn1 Y2 144.9(2)
O18 Mn1 Y2 128.22(18)
O1 Mn1 Y2 50.30(16)
O5 Mn1 Y2 37.1(2)
O9 Mn1 Y2 92.12(18)
O4 Mn1 Y2 85.47(17)
Mn10 Mn1 Y2 173.68(7)
Mn3 Mn1 Y2 67.31(5)
Mn2 Mn1 Y2 67.17(4)
O12 Mn1 Y1 134.9(2)
O18 Mn1 Y1 81.89(18)
O1 Mn1 Y1 95.96(16)
O5 Mn1 Y1 41.1(2)
O9 Mn1 Y1 138.29(16)
O4 Mn1 Y1 40.39(14)
Mn10 Mn1 Y1 111.27(7)
Mn3 Mn1 Y1 129.70(6)
Mn2 Mn1 Y1 63.36(4)
Y2 Mn1 Y1 62.41(3)
O12 Mn1 Y5 31.4(2)
O18 Mn1 Y5 118.19(19)
O1 Mn1 Y5 63.26(16)
O5 Mn1 Y5 149.7(2)
O9 Mn1 Y5 87.76(16)
O4 Mn1 Y5 92.94(15)
Mn10 Mn1 Y5 70.05(4)
Mn3 Mn1 Y5 71.03(5)
Mn2 Mn1 Y5 70.97(4)
Y2 Mn1 Y5 113.56(5)
Y1 Mn1 Y5 131.57(4)
O2 Mn2 O4 88.6(3)
O2 Mn2 O6 95.0(3)
O4 Mn2 O6 175.1(2)
O2 Mn2 O13 173.6(3)
O4 Mn2 O13 92.2(3)
O6 Mn2 O13 83.8(3)
O2 Mn2 O54 83.6(2)
O4 Mn2 O54 96.8(3)
O6 Mn2 O54 86.9(3)
O13 Mn2 O54 102.6(2)
O2 Mn2 O1 83.9(2)
O4 Mn2 O1 88.3(3)
O6 Mn2 O1 88.8(3)
O13 Mn2 O1 89.9(2)
O54 Mn2 O1 166.3(2)
O2 Mn2 Mn4 88.8(2)
O4 Mn2 Mn4 129.58(19)
O6 Mn2 Mn4 47.37(18)
O13 Mn2 Mn4 85.8(2)
O54 Mn2 Mn4 132.8(2)
O1 Mn2 Mn4 41.41(17)
O2 Mn2 Mn1 89.95(17)
O4 Mn2 Mn1 48.08(19)
O6 Mn2 Mn1 128.43(19)
O13 Mn2 Mn1 85.92(17)
O54 Mn2 Mn1 144.6(2)
O1 Mn2 Mn1 40.75(17)
Mn4 Mn2 Mn1 81.58(6)
O2 Mn2 Mn5 36.14(16)
O4 Mn2 Mn5 100.57(17)
O6 Mn2 Mn5 84.30(16)
O13 Mn2 Mn5 149.38(17)
O54 Mn2 Mn5 48.60(16)
O1 Mn2 Mn5 117.99(15)
Mn4 Mn2 Mn5 106.29(7)
Mn1 Mn2 Mn5 123.15(6)
O2 Mn2 Y4 137.4(2)
O4 Mn2 Y4 132.55(19)
O6 Mn2 Y4 44.76(17)
O13 Mn2 Y4 43.58(19)
O54 Mn2 Y4 81.34(16)
O1 Mn2 Y4 104.54(15)
Mn4 Mn2 Y4 73.40(5)
Mn1 Mn2 Y4 123.80(5)
Mn5 Mn2 Y4 112.02(5)
O2 Mn2 Y1 49.9(2)
O4 Mn2 Y1 39.86(17)
O6 Mn2 Y1 144.31(17)
O13 Mn2 Y1 131.8(2)
O54 Mn2 Y1 83.34(17)
O1 Mn2 Y1 92.68(15)
Mn4 Mn2 Y1 124.91(5)
Mn1 Mn2 Y1 66.33(4)
Mn5 Mn2 Y1 63.67(4)
Y4 Mn2 Y1 161.57(6)
O3 Mn3 O8 88.6(3)
O3 Mn3 O15 173.6(3)
O8 Mn3 O15 90.3(3)
O3 Mn3 O9 95.6(3)
O8 Mn3 O9 173.9(3)
O15 Mn3 O9 85.1(3)
O3 Mn3 O56 82.7(2)
O8 Mn3 O56 97.0(3)
O15 Mn3 O56 103.7(2)
O9 Mn3 O56 88.0(3)
O3 Mn3 O1 84.5(2)
O8 Mn3 O1 88.5(3)
O15 Mn3 O1 89.2(2)
O9 Mn3 O1 87.5(3)
O56 Mn3 O1 165.9(2)
O3 Mn3 Mn1 89.8(3)
O8 Mn3 Mn1 129.23(19)
O15 Mn3 Mn1 86.1(2)
O9 Mn3 Mn1 46.59(18)
O56 Mn3 Mn1 133.1(2)
O1 Mn3 Mn1 40.94(18)
O3 Mn3 Mn4 89.9(2)
O8 Mn3 Mn4 47.99(19)
O15 Mn3 Mn4 84.63(17)
O9 Mn3 Mn4 127.37(19)
O56 Mn3 Mn4 144.5(3)
O1 Mn3 Mn4 40.91(17)
Mn1 Mn3 Mn4 81.27(6)
O3 Mn3 Mn6 35.36(18)
O8 Mn3 Mn6 100.7(2)
O15 Mn3 Mn6 150.90(17)
O9 Mn3 Mn6 85.21(19)
O56 Mn3 Mn6 48.59(16)
O1 Mn3 Mn6 117.70(14)
Mn1 Mn3 Mn6 106.58(7)
Mn4 Mn3 Mn6 122.59(6)
O3 Mn3 Y6 137.9(3)
O8 Mn3 Y6 131.89(19)
O15 Mn3 Y6 45.0(2)
O9 Mn3 Y6 45.28(16)
O56 Mn3 Y6 81.4(2)
O1 Mn3 Y6 104.60(18)
Mn1 Mn3 Y6 73.76(5)
Mn4 Mn3 Y6 123.96(6)
Mn6 Mn3 Y6 112.46(6)
O3 Mn3 Y3 50.0(3)
O8 Mn3 Y3 39.62(19)
O15 Mn3 Y3 129.7(2)
O9 Mn3 Y3 145.20(17)
O56 Mn3 Y3 83.3(2)
O1 Mn3 Y3 92.81(18)
Mn1 Mn3 Y3 125.15(5)
Mn4 Mn3 Y3 65.85(5)
Mn6 Mn3 Y3 63.92(6)
Y6 Mn3 Y3 161.06(6)
O14 Mn4 O19 88.2(3)
O14 Mn4 O7 175.2(3)
O19 Mn4 O7 89.4(3)
O14 Mn4 O1 94.5(3)
O19 Mn4 O1 177.1(3)
O7 Mn4 O1 87.8(3)
O14 Mn4 O6 85.4(2)
O19 Mn4 O6 91.2(3)
O7 Mn4 O6 98.8(2)
O1 Mn4 O6 90.0(3)
O14 Mn4 O8 95.7(2)
O19 Mn4 O8 91.5(3)
O7 Mn4 O8 80.2(2)
O1 Mn4 O8 87.2(3)
O6 Mn4 O8 177.1(3)
O14 Mn4 Mn9 39.3(2)
O19 Mn4 Mn9 49.66(18)
O7 Mn4 Mn9 137.5(2)
O1 Mn4 Mn9 132.81(17)
O6 Mn4 Mn9 93.69(16)
O8 Mn4 Mn9 88.84(17)
O14 Mn4 Mn2 89.4(2)
O19 Mn4 Mn2 131.9(2)
O7 Mn4 Mn2 95.3(2)
O1 Mn4 Mn2 49.34(17)
O6 Mn4 Mn2 40.71(18)
O8 Mn4 Mn2 136.5(2)
Mn9 Mn4 Mn2 119.43(6)
O14 Mn4 Mn3 92.25(18)
O19 Mn4 Mn3 130.0(2)
O7 Mn4 Mn3 86.10(19)
O1 Mn4 Mn3 48.96(17)
O6 Mn4 Mn3 138.7(2)
O8 Mn4 Mn3 38.6(2)
Mn9 Mn4 Mn3 110.16(6)
Mn2 Mn4 Mn3 98.15(7)
O14 Mn4 Y2 144.9(2)
O19 Mn4 Y2 126.87(19)
O7 Mn4 Y2 37.8(2)
O1 Mn4 Y2 50.49(16)
O6 Mn4 Y2 92.15(15)
O8 Mn4 Y2 85.41(16)
Mn9 Mn4 Y2 173.25(7)
Mn2 Mn4 Y2 67.31(4)
Mn3 Mn4 Y2 67.06(4)
O14 Mn4 Y3 133.9(2)
O19 Mn4 Y3 81.0(2)
O7 Mn4 Y3 41.46(18)
O1 Mn4 Y3 96.36(18)
O6 Mn4 Y3 139.02(16)
O8 Mn4 Y3 40.68(17)
Mn9 Mn4 Y3 110.36(7)
Mn2 Mn4 Y3 130.21(5)
Mn3 Mn4 Y3 63.42(5)
Y2 Mn4 Y3 62.90(3)
O14 Mn4 Y5 31.4(2)
O19 Mn4 Y5 119.52(19)
O7 Mn4 Y5 150.3(2)
O1 Mn4 Y5 63.11(16)
O6 Mn4 Y5 87.75(17)
O8 Mn4 Y5 91.77(19)
Mn9 Mn4 Y5 70.06(5)
Mn2 Mn4 Y5 71.00(5)
Mn3 Mn4 Y5 70.63(5)
Y2 Mn4 Y5 113.59(6)
Y3 Mn4 Y5 130.98(5)
O21 Mn5 O2 89.3(3)
O21 Mn5 O20 173.6(3)
O2 Mn5 O20 97.0(3)
O21 Mn5 N1 84.5(3)
O2 Mn5 N1 170.8(3)
O20 Mn5 N1 89.1(3)
O21 Mn5 O63 89.5(3)
O2 Mn5 O63 95.9(2)
O20 Mn5 O63 91.0(3)
N1 Mn5 O63 90.8(3)
O21 Mn5 O54 90.0(3)
O2 Mn5 O54 80.3(2)
O20 Mn5 O54 89.9(3)
N1 Mn5 O54 92.9(3)
O63 Mn5 O54 176.2(2)
O21 Mn5 Mn2 96.81(19)
O2 Mn5 Mn2 35.83(16)
O20 Mn5 Mn2 87.70(18)
N1 Mn5 Mn2 138.4(2)
O63 Mn5 Mn2 130.77(17)
O54 Mn5 Mn2 45.59(14)
O21 Mn5 Y1 38.91(17)
O2 Mn5 Y1 50.4(2)
O20 Mn5 Y1 147.31(18)
N1 Mn5 Y1 122.9(3)
O63 Mn5 Y1 94.90(19)
O54 Mn5 Y1 82.34(17)
Mn2 Mn5 Y1 64.31(4)
O3 Mn6 O24 88.3(3)
O3 Mn6 O23 96.9(3)
O24 Mn6 O23 174.6(3)
O3 Mn6 N2 170.5(5)
O24 Mn6 N2 84.2(5)
O23 Mn6 N2 90.4(5)
O3 Mn6 O59 96.4(2)
O24 Mn6 O59 88.9(3)
O23 Mn6 O59 92.0(3)
N2 Mn6 O59 89.3(3)
O3 Mn6 O56 79.9(2)
O24 Mn6 O56 88.6(3)
O23 Mn6 O56 90.9(3)
N2 Mn6 O56 94.0(3)
O59 Mn6 O56 175.6(3)
O3 Mn6 Mn3 35.44(17)
O24 Mn6 Mn3 95.5(2)
O23 Mn6 Mn3 87.99(19)
N2 Mn6 Mn3 139.6(2)
O59 Mn6 Mn3 131.12(19)
O56 Mn6 Mn3 45.65(17)
O3 Mn6 Y3 50.1(3)
O24 Mn6 Y3 38.25(19)
O23 Mn6 Y3 146.95(19)
N2 Mn6 Y3 122.1(4)
O59 Mn6 Y3 93.7(2)
O56 Mn6 Y3 82.1(2)
Mn3 Mn6 Y3 64.10(5)
O27 Mn7 O26 174.2(3)
O27 Mn7 O10 85.6(3)
O26 Mn7 O10 98.0(3)
O27 Mn7 N3 84.0(3)
O26 Mn7 N3 92.2(3)
O10 Mn7 N3 169.4(3)
O27 Mn7 O68 92.5(3)
O26 Mn7 O68 91.6(3)
O10 Mn7 O68 95.3(3)
N3 Mn7 O68 87.1(3)
O27 Mn7 O58 87.2(3)
O26 Mn7 O58 89.6(3)
O10 Mn7 O58 73.4(2)
N3 Mn7 O58 104.1(3)
O68 Mn7 O58 168.7(2)
O27 Mn7 Y1 46.44(18)
O26 Mn7 Y1 138.7(2)
O10 Mn7 Y1 44.5(2)
N3 Mn7 Y1 126.6(3)
O68 Mn7 Y1 78.32(18)
O58 Mn7 Y1 93.45(15)
O30 Mn8 O29 173.4(3)
O30 Mn8 O11 86.6(3)
O29 Mn8 O11 97.4(3)
O30 Mn8 N4 84.1(4)
O29 Mn8 N4 91.6(4)
O11 Mn8 N4 170.4(4)
O30 Mn8 O60 94.3(3)
O29 Mn8 O60 90.6(3)
O11 Mn8 O60 95.3(3)
N4 Mn8 O60 87.9(4)
O30 Mn8 O62 87.0(3)
O29 Mn8 O62 89.1(3)
O11 Mn8 O62 73.1(3)
N4 Mn8 O62 103.8(4)
O60 Mn8 O62 168.3(3)
O30 Mn8 Y3 47.0(2)
O29 Mn8 Y3 138.8(2)
O11 Mn8 Y3 45.3(2)
N4 Mn8 Y3 127.2(3)
O60 Mn8 Y3 78.91(19)
O62 Mn8 Y3 93.70(15)
O14 Mn9 O33 90.7(3)
O14 Mn9 O32 96.5(3)
O33 Mn9 O32 172.8(4)
O14 Mn9 N5 172.4(3)
O33 Mn9 N5 83.1(4)
O32 Mn9 N5 89.9(4)
O14 Mn9 O51 93.5(3)
O33 Mn9 O51 91.6(3)
O32 Mn9 O51 87.0(3)
N5 Mn9 O51 91.1(3)
O14 Mn9 O19 78.4(3)
O33 Mn9 O19 90.8(2)
O32 Mn9 O19 91.7(3)
N5 Mn9 O19 97.2(3)
O51 Mn9 O19 171.6(3)
O14 Mn9 Mn4 38.06(19)
O33 Mn9 Mn4 96.4(2)
O32 Mn9 Mn4 89.8(2)
N5 Mn9 Mn4 138.2(2)
O51 Mn9 Mn4 130.6(2)
O19 Mn9 Mn4 41.00(19)
O14 Mn9 Y4 55.43(17)
O33 Mn9 Y4 35.4(2)
O32 Mn9 Y4 151.6(3)
N5 Mn9 Y4 118.5(3)
O51 Mn9 Y4 90.5(2)
O19 Mn9 Y4 86.69(19)
Mn4 Mn9 Y4 70.54(5)
O36 Mn10 O12 90.4(3)
O36 Mn10 O35 171.2(4)
O12 Mn10 O35 98.1(3)
O36 Mn10 N6 83.0(4)
O12 Mn10 N6 172.6(4)
O35 Mn10 N6 88.6(4)
O36 Mn10 O18 92.9(2)
O12 Mn10 O18 78.9(3)
O35 Mn10 O18 90.9(3)
N6 Mn10 O18 97.9(3)
O36 Mn10 O53 88.6(2)
O12 Mn10 O53 92.5(3)
O35 Mn10 O53 88.9(3)
N6 Mn10 O53 90.8(3)
O18 Mn10 O53 171.3(3)
O36 Mn10 Mn1 97.3(2)
O12 Mn10 Mn1 38.33(17)
O35 Mn10 Mn1 90.7(3)
N6 Mn10 Mn1 139.1(2)
O18 Mn10 Mn1 41.2(2)
O53 Mn10 Mn1 130.1(2)
O36 Mn10 Y6 34.9(2)
O12 Mn10 Y6 55.51(17)
O35 Mn10 Y6 153.5(3)
N6 Mn10 Y6 117.9(3)
O18 Mn10 Y6 87.1(2)
O53 Mn10 Y6 89.2(2)
Mn1 Mn10 Y6 70.57(5)
O38 Mn11 O39 174.1(4)
O38 Mn11 O16 98.6(3)
O39 Mn11 O16 85.1(3)
O38 Mn11 N7 91.7(3)
O39 Mn11 N7 84.2(3)
O16 Mn11 N7 168.3(3)
O38 Mn11 O66 91.1(3)
O39 Mn11 O66 93.0(3)
O16 Mn11 O66 96.3(3)
N7 Mn11 O66 88.8(3)
O38 Mn11 Y4 139.7(2)
O39 Mn11 Y4 45.3(2)
O16 Mn11 Y4 44.04(16)
N7 Mn11 Y4 127.2(2)
O66 Mn11 Y4 81.16(17)
O42 Mn12 O41 175.7(4)
O42 Mn12 O17 85.6(3)
O41 Mn12 O17 98.4(3)
O42 Mn12 N8 84.7(4)
O41 Mn12 N8 91.2(3)
O17 Mn12 N8 170.0(4)
O42 Mn12 O64 90.7(3)
O41 Mn12 O64 90.6(3)
O17 Mn12 O64 96.3(3)
N8 Mn12 O64 86.4(4)
O42 Mn12 O50 90.0(3)
O41 Mn12 O50 89.4(2)
O17 Mn12 O50 74.7(3)
N8 Mn12 O50 102.7(4)
O64 Mn12 O50 170.9(3)
O42 Mn12 Y6 45.0(2)
O41 Mn12 Y6 139.3(3)
O17 Mn12 Y6 44.55(17)
N8 Mn12 Y6 127.1(3)
O64 Mn12 Y6 80.00(18)
O50 Mn12 Y6 94.05(15)
Mn1 O1 Mn4 167.6(3)
Mn1 O1 Mn2 90.1(3)
Mn4 O1 Mn2 89.3(2)
Mn1 O1 Mn3 89.3(2)
Mn4 O1 Mn3 90.1(3)
Mn2 O1 Mn3 174.4(3)
Mn1 O1 Y2 96.5(2)
Mn4 O1 Y2 95.8(2)
Mn2 O1 Y2 92.89(18)
Mn3 O1 Y2 92.7(2)
Mn2 O2 Mn5 108.0(3)
Mn2 O2 Y2 118.0(2)
Mn5 O2 Y2 130.9(3)
Mn2 O2 Y1 97.9(3)
Mn5 O2 Y1 96.8(2)
Y2 O2 Y1 93.30(18)
Mn6 O3 Mn3 109.2(3)
Mn6 O3 Y2 130.2(3)
Mn3 O3 Y2 117.1(3)
Mn6 O3 Y3 97.7(3)
Mn3 O3 Y3 97.8(3)
Y2 O3 Y3 93.3(2)
Mn2 O4 Mn1 92.7(3)
Mn2 O4 Y1 109.1(3)
Mn1 O4 Y1 101.8(2)
Mn1 O5 Y2 112.0(3)
Mn1 O5 Y1 107.2(3)
Y2 O5 Y1 101.4(2)
Mn2 O6 Mn4 91.9(2)
Mn2 O6 Y4 100.3(3)
Mn4 O6 Y4 111.4(2)
Mn4 O7 Y2 111.3(3)
Mn4 O7 Y3 106.8(2)
Y2 O7 Y3 101.3(2)
Mn3 O8 Mn4 93.4(3)
Mn3 O8 Y3 109.7(3)
Mn4 O8 Y3 101.0(2)
Mn3 O9 Mn1 92.8(2)
Mn3 O9 Y6 99.7(3)
Mn1 O9 Y6 112.4(3)
Mn7 O10 Y1 101.9(3)
Mn7 O10 Y2 120.9(3)
Y1 O10 Y2 99.03(19)
Mn8 O11 Y3 100.2(3)
Mn8 O11 Y2 120.7(3)
Y3 O11 Y2 99.6(2)
Mn1 O12 Mn10 102.4(3)
Mn1 O12 Y5 122.8(3)
Mn10 O12 Y5 132.7(3)
Mn2 O13 Y4 101.5(3)
Mn2 O13 Y5 121.0(3)
Y4 O13 Y5 101.9(2)
Mn4 O14 Mn9 102.6(4)
Mn4 O14 Y5 123.2(3)
Mn9 O14 Y5 132.0(3)
Mn3 O15 Y6 100.0(3)
Mn3 O15 Y5 122.3(3)
Y6 O15 Y5 101.2(3)
Mn11 O16 Y4 101.8(2)
Mn11 O16 Y5 118.2(3)
Y4 O16 Y5 101.83(19)
Mn12 O17 Y5 117.8(3)
Mn12 O17 Y6 101.0(3)
Y5 O17 Y6 102.4(2)
Mn1 O18 Mn10 90.5(3)
Mn4 O19 Mn9 89.3(3)
C1 O20 Mn5 130.2(7)
C11 O21 Mn5 113.3(6)
C11 O21 Y1 129.1(7)
Mn5 O21 Y1 110.4(3)
C12 O23 Mn6 131.8(7)
C22 O24 Mn6 111.4(8)
C22 O24 Y3 131.8(9)
Mn6 O24 Y3 111.7(3)
C23 O26 Mn7 126.7(8)
C33 O27 Mn7 113.2(5)
C33 O27 Y1 126.6(7)
Mn7 O27 Y1 101.1(3)
C34 O29 Mn8 128.1(9)
C44 O30 Mn8 114.2(6)
C44 O30 Y3 126.1(6)
Mn8 O30 Y3 99.7(3)
C45 O32 Mn9 125.9(8)
C55 O33 Mn9 112.8(7)
C55 O33 Y4 130.3(6)
Mn9 O33 Y4 116.2(3)
C56 O35 Mn10 127.2(7)
C66 O36 Mn10 114.9(8)
C66 O36 Y6 126.7(7)
Mn10 O36 Y6 117.3(3)
C67 O38 Mn11 127.8(6)
C77 O39 Mn11 112.7(5)
C77 O39 Y4 130.1(6)
Mn11 O39 Y4 101.7(3)
C78 O41 Mn12 125.8(6)
C88 O42 Mn12 113.2(5)
C88 O42 Y6 129.1(6)
Mn12 O42 Y6 102.7(4)
C89 O44 Y1 138.6(7)
C95 O45 Y1 134.9(7)
C98 O47 Y3 138.0(8)
C104 O48 Y3 130.7(9)
C107 O50 Y5 128.5(6)
C107 O50 Mn12 131.4(6)
Y5 O50 Mn12 99.8(3)
C107 O51 Mn9 126.8(6)
C109 O52 Y5 130.5(7)
C109 O53 Mn10 125.9(6)
C111 O54 Mn2 121.9(5)
C111 O54 Mn5 142.5(6)
Mn2 O54 Mn5 85.8(2)
C111 O55 Y4 139.8(6)
C113 O56 Mn3 123.3(7)
C113 O56 Mn6 140.3(7)
Mn3 O56 Mn6 85.8(2)
C113 O57 Y6 138.6(6)
C115 O58 Y2 130.5(8)
C115 O58 Mn7 128.5(6)
Y2 O58 Mn7 99.1(2)
C115 O59 Mn6 124.4(7)
C117 O60 Mn8 125.0(7)
C117 O61 Y3 133.7(9)
C119 O62 Y2 130.4(8)
C119 O62 Mn8 128.3(7)
Y2 O62 Mn8 99.4(2)
C119 O63 Mn5 126.2(6)
C121 O64 Mn12 126.3(7)
C121 O65 Y6 137.3(7)
C123 O66 Mn11 125.8(6)
C123 O67 Y4 139.6(7)
C125 O68 Mn7 128.1(6)
C125 O69 Y1 133.9(8)
C127 O70 Y4 134.0(6)
C7 N1 C10 120.9(9)
C7 N1 Mn5 129.1(8)
C10 N1 Mn5 109.4(6)
C18 N2 C21 127.7(11)
C18 N2 Mn6 122.4(11)
C21 N2 Mn6 110.0(9)
C29 N3 C32 120.3(10)
C29 N3 Mn7 127.1(8)
C32 N3 Mn7 112.6(6)
C40 N4 C43 122.9(11)
C40 N4 Mn8 125.6(9)
C43 N4 Mn8 111.1(6)
C51 N5 C54 121.5(11)
C51 N5 Mn9 127.1(9)
C54 N5 Mn9 111.4(7)
C62 N6 C65 118.8(11)
C62 N6 Mn10 128.3(9)
C65 N6 Mn10 112.3(8)
C73 N7 C76 120.9(10)
C73 N7 Mn11 126.2(9)
C76 N7 Mn11 112.5(6)
C84 N8 C87 123.9(10)
C84 N8 Mn12 124.8(10)
C87 N8 Mn12 110.8(6)
O20 C1 C6 118.4(10)
O20 C1 C2 120.9(13)
C6 C1 C2 120.6(11)
C3 C2 C1 117.8(13)
C3 C2 C7 117.9(10)
C1 C2 C7 123.5(10)
C4 C3 C2 123.4(12)
C4 C3 H3 118.3
C2 C3 H3 118.3
C5 C4 C3 117.6(12)
C5 C4 C8 119.9(15)
C3 C4 C8 122.4(13)
C4 C5 C6 124.0(13)
C4 C5 H5 118.0
C6 C5 H5 118.0
C1 C6 C5 116.3(10)
C1 C6 C9 123.1(11)
C5 C6 C9 119.8(12)
N1 C7 C2 124.0(10)
N1 C7 H7 118.0
C2 C7 H7 118.0
C4 C8 H8A 109.5
C4 C8 H8B 109.5
H8A C8 H8B 109.5
C4 C8 H8C 109.5
H8A C8 H8C 109.5
H8B C8 H8C 109.5
O22 C9 C6 105.1(13)
O22 C9 H9 127.4
C6 C9 H9 127.4
N1 C10 C11 107.2(8)
N1 C10 H10A 110.3
C11 C10 H10A 110.3
N1 C10 H10B 110.3
C11 C10 H10B 110.3
H10A C10 H10B 108.5
O21 C11 C10 107.5(10)
O21 C11 H11A 110.2
C10 C11 H11A 110.2
O21 C11 H11B 110.2
C10 C11 H11B 110.2
H11A C11 H11B 108.5
C17 C12 C13 120.5(13)
C17 C12 O23 119.8(10)
C13 C12 O23 119.6(14)
C14 C13 C18 113.0(14)
C14 C13 C12 123.4(17)
C18 C13 C12 121.9(14)
C15 C14 C13 115.4(16)
C15 C14 H14 122.3
C13 C14 H14 122.3
C14 C15 C16 122.8(16)
C14 C15 C19 120.6(16)
C16 C15 C19 116.2(19)
C17 C16 C15 123.4(18)
C17 C16 H16 118.3
C15 C16 H16 118.3
C12 C17 C16 114.4(12)
C12 C17 C20 120.4(11)
C16 C17 C20 125.1(14)
N2 C18 C13 131.3(13)
N2 C18 H18 114.3
C13 C18 H18 114.3
C15 C19 H19A 109.5
C15 C19 H19B 109.5
H19A C19 H19B 109.5
C15 C19 H19C 109.5
H19A C19 H19C 109.5
H19B C19 H19C 109.5
O25 C20 C17 112.4(11)
N2 C21 C22 106.0(12)
N2 C21 H21A 110.5
C22 C21 H21A 110.5
N2 C21 H21B 110.5
C22 C21 H21B 110.5
H21A C21 H21B 108.7
O24 C22 C21 108.6(11)
O24 C22 H22A 110.0
C21 C22 H22A 110.0
O24 C22 H22B 110.0
C21 C22 H22B 110.0
H22A C22 H22B 108.4
O26 C23 C24 124.8(10)
O26 C23 C28 115.2(11)
C24 C23 C28 120.0(10)
C25 C24 C23 119.8(11)
C25 C24 C29 117.6(12)
C23 C24 C29 122.6(9)
C24 C25 C26 121.5(12)
C24 C25 H25 119.3
C26 C25 H25 119.3
C27 C26 C30 126.5(13)
C27 C26 C25 114.7(9)
C30 C26 C25 118.6(12)
C26 C27 C28 127.8(12)
C26 C27 H27 116.1
C28 C27 H27 116.1
C31 C28 C27 123.2(11)
C31 C28 C23 120.9(10)
C27 C28 C23 116.0(12)
N3 C29 C24 123.6(12)
N3 C29 H29 118.2
C24 C29 H29 118.2
C26 C30 H30A 109.5
C26 C30 H30B 109.5
H30A C30 H30B 109.5
C26 C30 H30C 109.5
H30A C30 H30C 109.5
H30B C30 H30C 109.5
O28 C31 C28 124.5(11)
O28 C31 H31 117.7
C28 C31 H31 117.7
N3 C32 C33 104.7(8)
N3 C32 H32A 110.8
C33 C32 H32A 110.8
N3 C32 H32B 110.8
C33 C32 H32B 110.8
H32A C32 H32B 108.9
O27 C33 C32 105.2(10)
O27 C33 H33A 110.7
C32 C33 H33A 110.7
O27 C33 H33B 110.7
C32 C33 H33B 110.7
H33A C33 H33B 108.8
O29 C34 C39 120.3(12)
O29 C34 C35 122.8(11)
C39 C34 C35 117.0(11)
C36 C35 C34 123.7(12)
C36 C35 C40 112.9(12)
C34 C35 C40 123.2(10)
C37 C36 C35 119.0(14)
C37 C36 H36 120.5
C35 C36 H36 120.5
C36 C37 C38 118.5(12)
C36 C37 C41 123.4(15)
C38 C37 C41 117.8(14)
C39 C38 C37 119.1(13)
C39 C38 H38 120.5
C37 C38 H38 120.5
C38 C39 C34 122.4(14)
C38 C39 C42 116.1(12)
C34 C39 C42 121.5(11)
N4 C40 C35 123.8(12)
N4 C40 H40 118.1
C35 C40 H40 118.1
C37 C41 H41A 109.5
C37 C41 H41B 109.5
H41A C41 H41B 109.5
C37 C41 H41C 109.5
H41A C41 H41C 109.5
H41B C41 H41C 109.5
O31 C42 C39 132.0(12)
O31 C42 H42 114.0
C39 C42 H42 114.0
N4 C43 C44 105.0(9)
N4 C43 H43A 110.8
C44 C43 H43A 110.8
N4 C43 H43B 110.8
C44 C43 H43B 110.8
H43A C43 H43B 108.8
O30 C44 C43 104.6(10)
O30 C44 H44A 110.8
C43 C44 H44A 110.8
O30 C44 H44B 110.8
C43 C44 H44B 110.8
H44A C44 H44B 108.9
O32 C45 C46 125.0(11)
O32 C45 C50 117.2(14)
C46 C45 C50 117.7(12)
C47 C46 C51 121.5(13)
C47 C46 C45 118.7(12)
C51 C46 C45 119.7(11)
C46 C47 C48 122.7(13)
C46 C47 H47 118.6
C48 C47 H47 118.6
C49 C48 C47 120.9(12)
C49 C48 C52 118.7(14)
C47 C48 C52 120.3(15)
C48 C49 C50 123.8(13)
C48 C49 H49 118.1
C50 C49 H49 118.1
C53 C50 C49 119.8(12)
C53 C50 C45 124.2(12)
C49 C50 C45 116.0(14)
N5 C51 C46 126.8(12)
N5 C51 H51 116.6
C46 C51 H51 116.6
C48 C52 H52A 109.5
C48 C52 H52B 109.5
H52A C52 H52B 109.5
C48 C52 H52C 109.5
H52A C52 H52C 109.5
H52B C52 H52C 109.5
O34 C53 C50 127.7(11)
O34 C53 H53 116.2
C50 C53 H53 116.2
C55 C54 N5 105.4(9)
C55 C54 H54A 110.7
N5 C54 H54A 110.7
C55 C54 H54B 110.7
N5 C54 H54B 110.7
H54A C54 H54B 108.8
O33 C55 C54 109.9(9)
O33 C55 H55A 109.7
C54 C55 H55A 109.7
O33 C55 H55B 109.7
C54 C55 H55B 109.7
H55A C55 H55B 108.2
O35 C56 C57 125.6(11)
O35 C56 C61 119.3(12)
C57 C56 C61 115.1(14)
C56 C57 C58 123.2(12)
C56 C57 C62 120.8(13)
C58 C57 C62 115.7(12)
C59 C58 C57 122.0(15)
C59 C58 H58 119.0
C57 C58 H58 119.0
C58 C59 C60 117.1(16)
C58 C59 C63 119.1(15)
C60 C59 C63 123.8(14)
C61 C60 C59 121.9(13)
C61 C60 H60 119.1
C59 C60 H60 119.1
C60 C61 C56 120.6(13)
C60 C61 C64 117.4(12)
C56 C61 C64 122.0(13)
N6 C62 C57 122.6(14)
N6 C62 H62 118.7
C57 C62 H62 118.7
C59 C63 H63A 109.5
C59 C63 H63B 109.5
H63A C63 H63B 109.5
C59 C63 H63C 109.5
H63A C63 H63C 109.5
H63B C63 H63C 109.5
O37 C64 C61 129.5(11)
O37 C64 H64 115.2
C61 C64 H64 115.2
N6 C65 C66 102.3(9)
N6 C65 H65A 111.3
C66 C65 H65A 111.3
N6 C65 H65B 111.3
C66 C65 H65B 111.3
H65A C65 H65B 109.2
O36 C66 C65 108.0(8)
O36 C66 H66A 110.1
C65 C66 H66A 110.1
O36 C66 H66B 110.1
C65 C66 H66B 110.1
H66A C66 H66B 108.4
O38 C67 C68 121.9(10)
O38 C67 C72 121.1(10)
C68 C67 C72 117.0(9)
C67 C68 C73 126.0(10)
C67 C68 C69 120.2(10)
C73 C68 C69 113.6(12)
C70 C69 C68 118.8(13)
C70 C69 H69 120.6
C68 C69 H69 120.6
C71 C70 C69 118.3(11)
C71 C70 C74 126.1(11)
C69 C70 C74 115.6(14)
C70 C71 C72 122.1(12)
C70 C71 H71 118.9
C72 C71 H71 118.9
C71 C72 C75 119.2(12)
C71 C72 C67 123.2(12)
C75 C72 C67 117.6(10)
N7 C73 C68 121.8(12)
N7 C73 H73 119.1
C68 C73 H73 119.1
C70 C74 H74A 109.5
C70 C74 H74B 109.5
H74A C74 H74B 109.5
C70 C74 H74C 109.5
H74A C74 H74C 109.5
H74B C74 H74C 109.5
O40 C75 C72 125.9(12)
O40 C75 H75 117.0
C72 C75 H75 117.0
N7 C76 C77 103.7(10)
N7 C76 H76A 111.0
C77 C76 H76A 111.0
N7 C76 H76B 111.0
C77 C76 H76B 111.0
H76A C76 H76B 109.0
O39 C77 C76 108.9(8)
O39 C77 H77A 109.9
C76 C77 H77A 109.9
O39 C77 H77B 109.9
C76 C77 H77B 109.9
H77A C77 H77B 108.3
O41 C78 C79 124.8(10)
O41 C78 C83 116.4(9)
C79 C78 C83 118.8(9)
C78 C79 C80 121.3(11)
C78 C79 C84 123.7(8)
C80 C79 C84 114.9(10)
C81 C80 C79 123.2(12)
C81 C80 H80 118.4
C79 C80 H80 118.4
C80 C81 C82 114.8(9)
C80 C81 C86 123.5(11)
C82 C81 C86 121.5(11)
C81 C82 C83 122.7(12)
C81 C82 H82 118.7
C83 C82 H82 118.7
C78 C83 C82 119.1(11)
C78 C83 C85 123.2(9)
C82 C83 C85 117.7(11)
N8 C84 C79 124.3(11)
N8 C84 H84 117.8
C79 C84 H84 117.8
O43 C85 C83 129.3(11)
O43 C85 H85 115.3
C83 C85 H85 115.3
C81 C86 H86A 109.5
C81 C86 H86B 109.5
H86A C86 H86B 109.5
C81 C86 H86C 109.5
H86A C86 H86C 109.5
H86B C86 H86C 109.5
N8 C87 C88 103.6(10)
N8 C87 H87A 111.0
C88 C87 H87A 111.0
N8 C87 H87B 111.0
C88 C87 H87B 111.0
H87A C87 H87B 109.0
O42 C88 C87 108.3(8)
O42 C88 H88A 110.0
C87 C88 H88A 110.0
O42 C88 H88B 110.0
C87 C88 H88B 110.0
H88A C88 H88B 108.4
O44 C89 C90 124.0(12)
O44 C89 C94 116.9(12)
C90 C89 C94 119.1(16)
C89 C90 C91 122.1(13)
C89 C90 C95 122.1(15)
C91 C90 C95 115.4(13)
C92 C91 C90 121.5(14)
C92 C91 H91 119.3
C90 C91 H91 119.3
C91 C92 C93 115.9(16)
C91 C92 C96 120.9(16)
C93 C92 C96 122.8(14)
C94 C93 C92 126.4(14)
C94 C93 H93 116.8
C92 C93 H93 116.8
C93 C94 C97 120.3(13)
C93 C94 C89 114.7(14)
C97 C94 C89 125.0(14)
O45 C95 C90 126.3(12)
O45 C95 H95 116.9
C90 C95 H95 116.9
C92 C96 H96A 109.5
C92 C96 H96B 109.5
H96A C96 H96B 109.5
C92 C96 H96C 109.5
H96A C96 H96C 109.5
H96B C96 H96C 109.5
O46 C97 C94 126.5(15)
O46 C97 H97 116.8
C94 C97 H97 116.8
O47 C98 C99 124.2(14)
O47 C98 C103 117.9(11)
C99 C98 C103 117.9(15)
C100 C99 C98 122.3(14)
C100 C99 C104 116.7(13)
C98 C99 C104 119.7(14)
C101 C100 C99 121.2(15)
C101 C100 H100 119.4
C99 C100 H100 119.4
C100 C101 C102 120.7(17)
C100 C101 C105 123.1(17)
C102 C101 C105 115.9(17)
C101 C102 C103 123.4(16)
C101 C102 H102 118.3
C103 C102 H102 118.3
C102 C103 C106 104.2(15)
C102 C103 C98 113.6(14)
C106 C103 C98 142.2(16)
O48 C104 C99 131.5(12)
O48 C104 H104 114.2
C99 C104 H104 114.2
C101 C105 H105 109.5
C101 C105 H106 109.5
H105 C105 H106 109.5
C101 C105 H107 109.5
H105 C105 H107 109.5
H106 C105 H107 109.5
O49 C106 C103 95.8(16)
O49 C106 H108 132.1
C103 C106 H108 132.1
O51 C107 O50 121.5(9)
O51 C107 C108 120.0(11)
O50 C107 C108 118.5(9)
C107 C108 H109 109.5
C107 C108 H110 109.5
H109 C108 H110 109.5
C107 C108 H111 109.5
H109 C108 H111 109.5
H110 C108 H111 109.5
O53 C109 O52 121.0(11)
O53 C109 C110 117.3(12)
O52 C109 C110 121.6(10)
C109 C110 H112 109.5
C109 C110 H113 109.5
H112 C110 H113 109.5
C109 C110 H114 109.5
H112 C110 H114 109.5
H113 C110 H114 109.5
O55 C111 O54 123.5(9)
O55 C111 C112 118.3(8)
O54 C111 C112 118.2(9)
C111 C112 H115 109.5
C111 C112 H116 109.5
H115 C112 H116 109.5
C111 C112 H117 109.5
H115 C112 H117 109.5
H116 C112 H117 109.5
O57 C113 O56 124.1(10)
O57 C113 C114 116.8(10)
O56 C113 C114 119.0(12)
C113 C114 H118 109.5
C113 C114 H119 109.5
H118 C114 H119 109.5
C113 C114 H120 109.5
H118 C114 H120 109.5
H119 C114 H120 109.5
O59 C115 O58 126.1(9)
O59 C115 C116 115.6(10)
O58 C115 C116 118.3(11)
C115 C116 H121 109.5
C115 C116 H122 109.5
H121 C116 H122 109.5
C115 C116 H123 109.5
H121 C116 H123 109.5
H122 C116 H123 109.5
O61 C117 O60 125.9(12)
O61 C117 C118 117.9(12)
O60 C117 C118 116.2(12)
C117 C118 H124 109.5
C117 C118 H125 109.5
H124 C118 H125 109.5
C117 C118 H126 109.5
H124 C118 H126 109.5
H125 C118 H126 109.5
O63 C119 O62 125.5(11)
O63 C119 C120 118.9(10)
O62 C119 C120 115.6(12)
C119 C120 H127 109.5
C119 C120 H128 109.5
H127 C120 H128 109.5
C119 C120 H129 109.5
H127 C120 H129 109.5
H128 C120 H129 109.5
O65 C121 O64 124.9(11)
O65 C121 C122 116.6(11)
O64 C121 C122 118.4(10)
C121 C122 H130 109.5
C121 C122 H131 109.5
H130 C122 H131 109.5
C121 C122 H132 109.5
H130 C122 H132 109.5
H131 C122 H132 109.5
O66 C123 O67 122.5(10)
O66 C123 C124 121.6(9)
O67 C123 C124 115.9(10)
C123 C124 H133 109.5
C123 C124 H134 109.5
H133 C124 H134 109.5
C123 C124 H135 109.5
H133 C124 H135 109.5
H134 C124 H135 109.5
O68 C125 O69 122.2(10)
O68 C125 C126 119.6(10)
O69 C125 C126 118.0(11)
C125 C126 H136 109.5
C125 C126 H137 109.5
H136 C126 H137 109.5
C125 C126 H138 109.5
H136 C126 H138 109.5
H137 C126 H138 109.5

loop_
_geom_bond_atom_site_label_1
_geom_bond_atom_site_label_2
_geom_bond_distance
Y1 O44 2.263(8)
Y1 O69 2.324(7)
Y1 O21 2.333(6)
Y1 O4 2.374(6)
Y1 O45 2.385(8)
Y1 O10 2.417(7)
Y1 O5 2.466(7)
Y1 O27 2.491(6)
Y1 O2 2.702(7)
Y1 Mn7 3.3741(17)
Y1 Mn5 3.4808(19)
Y1 Mn2 3.5000(18)
Y2 O5 2.326(8)
Y2 O7 2.344(7)
Y2 O2 2.389(6)
Y2 O3 2.409(6)
Y2 O11 2.446(8)
Y2 O10 2.459(6)
Y2 O58 2.474(6)
Y2 O62 2.487(7)
Y2 O1 2.766(5)
Y2 Mn4 3.5662(17)
Y2 Mn1 3.5712(18)
Y3 O61 2.286(9)
Y3 O47 2.319(9)
Y3 O24 2.334(7)
Y3 O8 2.376(7)
Y3 O48 2.382(7)
Y3 O11 2.434(6)
Y3 O7 2.474(6)
Y3 O30 2.500(7)
Y3 O3 2.711(9)
Y3 Mn8 3.3722(17)
Y3 Mn6 3.502(2)
Y3 Mn3 3.507(2)
Y4 O67 2.266(6)
Y4 O55 2.292(7)
Y4 O33 2.335(8)
Y4 O13 2.371(6)
Y4 O70 2.400(6)
Y4 O16 2.402(5)
Y4 O6 2.412(6)
Y4 O39 2.456(8)
Y4 Mn2 3.3701(17)
Y4 Mn11 3.3822(18)
Y4 Mn9 3.618(2)
Y4 Y5 3.7619(12)
Y5 O12 2.239(6)
Y5 O14 2.250(7)
Y5 O17 2.413(6)
Y5 O52 2.426(8)
Y5 O50 2.441(7)
Y5 O16 2.444(5)
Y5 O15 2.460(6)
Y5 O13 2.473(6)
Y5 Mn1 3.6084(16)
Y5 Mn4 3.6119(18)
Y5 Y6 3.7662(13)
Y6 O65 2.298(6)
Y6 O57 2.321(9)
Y6 O36 2.328(9)
Y6 O1W 2.413(7)
Y6 O15 2.413(7)
Y6 O17 2.420(6)
Y6 O9 2.421(5)
Y6 O42 2.456(7)
Y6 Mn3 3.3581(19)
Y6 Mn12 3.3857(17)
Y6 Mn10 3.616(2)
Mn1 O12 1.867(6)
Mn1 O18 1.936(8)
Mn1 O1 1.967(7)
Mn1 O5 1.974(6)
Mn1 O9 2.183(6)
Mn1 O4 2.244(6)
Mn1 Mn10 2.939(2)
Mn1 Mn3 3.001(3)
Mn1 Mn2 3.0133(19)
Mn2 O2 1.884(5)
Mn2 O4 1.908(7)
Mn2 O6 1.961(7)
Mn2 O13 1.970(5)
Mn2 O54 2.193(6)
Mn2 O1 2.280(6)
Mn2 Mn4 3.006(2)
Mn2 Mn5 3.0612(17)
Mn3 O3 1.886(6)
Mn3 O8 1.899(8)
Mn3 O15 1.952(6)
Mn3 O9 1.956(7)
Mn3 O56 2.202(7)
Mn3 O1 2.290(6)
Mn3 Mn4 3.036(2)
Mn3 Mn6 3.071(2)
Mn4 O14 1.850(6)
Mn4 O19 1.921(7)
Mn4 O7 1.968(6)
Mn4 O1 1.988(7)
Mn4 O6 2.213(6)
Mn4 O8 2.260(6)
Mn4 Mn9 2.928(2)
Mn5 O21 1.896(7)
Mn5 O2 1.899(5)
Mn5 O20 1.925(7)
Mn5 N1 1.991(8)
Mn5 O63 2.235(7)
Mn5 O54 2.302(6)
Mn6 O3 1.882(6)
Mn6 O24 1.886(10)
Mn6 O23 1.920(9)
Mn6 N2 2.007(9)
Mn6 O59 2.221(6)
Mn6 O56 2.310(6)
Mn7 O27 1.847(7)
Mn7 O26 1.856(7)
Mn7 O10 1.907(6)
Mn7 N3 1.936(8)
Mn7 O68 2.184(8)
Mn7 O58 2.530(8)
Mn8 O30 1.882(7)
Mn8 O29 1.886(7)
Mn8 O11 1.942(7)
Mn8 N4 1.964(10)
Mn8 O60 2.188(8)
Mn8 O62 2.522(8)
Mn9 O14 1.901(7)
Mn9 O33 1.919(6)
Mn9 O32 1.927(7)
Mn9 N5 1.977(10)
Mn9 O51 2.231(6)
Mn9 O19 2.232(6)
Mn10 O36 1.897(6)
Mn10 O12 1.904(7)
Mn10 O35 1.918(8)
Mn10 N6 1.956(11)
Mn10 O18 2.195(6)
Mn10 O53 2.271(6)
Mn11 O38 1.869(6)
Mn11 O39 1.879(6)
Mn11 O16 1.939(7)
Mn11 N7 1.968(9)
Mn11 O66 2.185(7)
Mn12 O42 1.851(7)
Mn12 O41 1.886(7)
Mn12 O17 1.951(6)
Mn12 N8 1.976(9)
Mn12 O64 2.166(8)
Mn12 O50 2.456(7)
O20 C1 1.357(12)
O21 C11 1.414(12)
O23 C12 1.414(13)
O24 C22 1.436(13)
O26 C23 1.364(11)
O27 C33 1.467(13)
O28 C31 1.258(13)
O29 C34 1.339(12)
O30 C44 1.452(15)
O31 C42 1.243(15)
O32 C45 1.294(15)
O33 C55 1.456(12)
O34 C53 1.195(14)
O35 C56 1.339(15)
O36 C66 1.427(14)
O37 C64 1.167(16)
O38 C67 1.314(11)
O39 C77 1.435(11)
O40 C75 1.256(13)
O41 C78 1.318(10)
O42 C88 1.430(12)
O43 C85 1.199(15)
O44 C89 1.313(16)
O45 C95 1.232(14)
O46 C97 1.220(12)
O47 C98 1.289(17)
O48 C104 1.259(16)
O49 C106 1.216(10)
O50 C107 1.316(14)
O51 C107 1.251(12)
O52 C109 1.268(15)
O53 C109 1.267(12)
O54 C111 1.286(10)
O55 C111 1.251(11)
O56 C113 1.261(11)
O57 C113 1.250(14)
O58 C115 1.271(12)
O59 C115 1.255(14)
O60 C117 1.270(13)
O61 C117 1.259(13)
O62 C119 1.294(11)
O63 C119 1.211(14)
O64 C121 1.289(13)
O65 C121 1.224(12)
O66 C123 1.237(13)
O67 C123 1.318(11)
O68 C125 1.259(13)
O69 C125 1.284(11)
O70 C127 1.439(8)
N1 C7 1.242(12)
N1 C10 1.478(13)
N2 C18 1.337(17)
N2 C21 1.426(18)
N3 C29 1.328(13)
N3 C32 1.471(13)
N4 C40 1.311(14)
N4 C43 1.517(14)
N5 C51 1.259(15)
N5 C54 1.476(12)
N6 C62 1.347(17)
N6 C65 1.518(12)
N7 C73 1.267(12)
N7 C76 1.510(13)
N8 C84 1.273(11)
N8 C87 1.508(15)
C1 C6 1.416(17)
C1 C2 1.429(16)
C2 C3 1.404(14)
C2 C7 1.445(17)
C3 C4 1.381(18)
C3 H3 0.9500
C4 C5 1.360(17)
C4 C8 1.542(15)
C5 C6 1.441(15)
C5 H5 0.9500
C6 C9 1.516(9)
C7 H7 0.9500
C8 H8A 0.9800
C8 H8B 0.9800
C8 H8C 0.9800
C9 O22 1.266(9)
C9 H9 0.9500
C10 C11 1.524(14)
C10 H10A 0.9900
C10 H10B 0.9900
C11 H11A 0.9900
C11 H11B 0.9900
C12 C17 1.361(18)
C12 C13 1.403(17)
C13 C14 1.376(18)
C13 C18 1.40(2)
C14 C15 1.29(2)
C14 H14 0.9500
C15 C16 1.40(2)
C15 C19 1.65(2)
C16 C17 1.372(16)
C16 H16 0.9500
C17 C20 1.530(9)
C18 H18 0.9500
C19 H19A 0.9800
C19 H19B 0.9800
C19 H19C 0.9800
C20 O25 1.274(9)
C21 C22 1.506(17)
C21 H21A 0.9900
C21 H21B 0.9900
C22 H22A 0.9900
C22 H22B 0.9900
C23 C24 1.396(16)
C23 C28 1.454(16)
C24 C25 1.374(12)
C24 C29 1.421(17)
C25 C26 1.530(18)
C25 H25 0.9500
C26 C27 1.274(16)
C26 C30 1.462(14)
C27 C28 1.436(13)
C27 H27 0.9500
C28 C31 1.436(17)
C29 H29 0.9500
C30 H30A 0.9800
C30 H30B 0.9800
C30 H30C 0.9800
C31 H31 0.9500
C32 C33 1.513(15)
C32 H32A 0.9900
C32 H32B 0.9900
C33 H33A 0.9900
C33 H33B 0.9900
C34 C39 1.361(15)
C34 C35 1.409(18)
C35 C36 1.378(16)
C35 C40 1.469(16)
C36 C37 1.344(17)
C36 H36 0.9500
C37 C38 1.49(2)
C37 C41 1.591(17)
C38 C39 1.351(16)
C38 H38 0.9500
C39 C42 1.43(2)
C40 H40 0.9500
C41 H41A 0.9800
C41 H41B 0.9800
C41 H41C 0.9800
C42 H42 0.9500
C43 C44 1.550(13)
C43 H43A 0.9900
C43 H43B 0.9900
C44 H44A 0.9900
C44 H44B 0.9900
C45 C46 1.471(19)
C45 C50 1.528(16)
C46 C47 1.389(17)
C46 C51 1.402(16)
C47 C48 1.397(17)
C47 H47 0.9500
C48 C49 1.340(19)
C48 C52 1.531(19)
C49 C50 1.427(19)
C49 H49 0.9500
C50 C53 1.424(19)
C51 H51 0.9500
C52 H52A 0.9800
C52 H52B 0.9800
C52 H52C 0.9800
C53 H53 0.9500
C54 C55 1.468(17)
C54 H54A 0.9900
C54 H54B 0.9900
C55 H55A 0.9900
C55 H55B 0.9900
C56 C57 1.394(17)
C56 C61 1.431(15)
C57 C58 1.40(2)
C57 C62 1.460(17)
C58 C59 1.328(18)
C58 H58 0.9500
C59 C60 1.44(2)
C59 C63 1.59(2)
C60 C61 1.385(18)
C60 H60 0.9500
C61 C64 1.536(19)
C62 H62 0.9500
C63 H63A 0.9800
C63 H63B 0.9800
C63 H63C 0.9800
C64 H64 0.9500
C65 C66 1.534(18)
C65 H65A 0.9900
C65 H65B 0.9900
C66 H66A 0.9900
C66 H66B 0.9900
C67 C68 1.368(17)
C67 C72 1.403(14)
C68 C73 1.472(16)
C68 C69 1.478(14)
C69 C70 1.421(16)
C69 H69 0.9500
C70 C71 1.344(18)
C70 C74 1.521(16)
C71 C72 1.375(14)
C71 H71 0.9500
C72 C75 1.392(17)
C73 H73 0.9500
C74 H74A 0.9800
C74 H74B 0.9800
C74 H74C 0.9800
C75 H75 0.9500
C76 C77 1.527(16)
C76 H76A 0.9900
C76 H76B 0.9900
C77 H77A 0.9900
C77 H77B 0.9900
C78 C79 1.341(14)
C78 C83 1.402(14)
C79 C80 1.432(12)
C79 C84 1.456(16)
C80 C81 1.364(16)
C80 H80 0.9500
C81 C82 1.415(16)
C81 C86 1.467(13)
C82 C83 1.430(13)
C82 H82 0.9500
C83 C85 1.454(17)
C84 H84 0.9500
C85 H85 0.9500
C86 H86A 0.9800
C86 H86B 0.9800
C86 H86C 0.9800
C87 C88 1.526(15)
C87 H87A 0.9900
C87 H87B 0.9900
C88 H88A 0.9900
C88 H88B 0.9900
C89 C90 1.387(17)
C89 C94 1.468(17)
C90 C91 1.400(19)
C90 C95 1.438(17)
C91 C92 1.366(18)
C91 H91 0.9500
C92 C93 1.423(19)
C92 C96 1.48(2)
C93 C94 1.39(2)
C93 H93 0.9500
C94 C97 1.390(17)
C95 H95 0.9500
C96 H96A 0.9800
C96 H96B 0.9800
C96 H96C 0.9800
C97 H97 0.9500
C98 C99 1.412(16)
C98 C103 1.53(2)
C99 C100 1.399(18)
C99 C104 1.428(18)
C100 C101 1.30(2)
C100 H100 0.9500
C101 C102 1.42(2)
C101 C105 1.64(2)
C102 C103 1.44(2)
C102 H102 0.9500
C103 C106 1.521(7)
C104 H104 0.9500
C105 H105 0.9800
C105 H106 0.9800
C105 H107 0.9800
C106 H108 0.9500
C107 C108 1.507(13)
C108 H109 0.9800
C108 H110 0.9800
C108 H111 0.9800
C109 C110 1.458(16)
C110 H112 0.9800
C110 H113 0.9800
C110 H114 0.9800
C111 C112 1.507(14)
C112 H115 0.9800
C112 H116 0.9800
C112 H117 0.9800
C113 C114 1.480(15)
C114 H118 0.9800
C114 H119 0.9800
C114 H120 0.9800
C115 C116 1.499(14)
C116 H121 0.9800
C116 H122 0.9800
C116 H123 0.9800
C117 C118 1.41(2)
C118 H124 0.9800
C118 H125 0.9800
C118 H126 0.9800
C119 C120 1.557(16)
C120 H127 0.9800
C120 H128 0.9800
C120 H129 0.9800
C121 C122 1.537(15)
C122 H130 0.9800
C122 H131 0.9800
C122 H132 0.9800
C123 C124 1.511(14)
C124 H133 0.9800
C124 H134 0.9800
C124 H135 0.9800
C125 C126 1.437(15)
C126 H136 0.9800
C126 H137 0.9800
C126 H138 0.9800
